data_7029586
loop_
_publ_author_name
'Vuong, Khuong Q.'
'Wong, Chin M.'
'Bhadbhade, Mohan'
'Messerle, Barbara A.'

_publ_section_title
;
 Bi- and tri-metallic Rh and Ir complexes containing click derived bis-
 and tris-(pyrazolyl-1,2,3-triazolyl) N-N' donor ligands and their
 application as catalysts for the dihydroalkoxylation of alkynes.
;
_journal_issue 20
_journal_name_full 'Dalton transactions (Cambridge, England : 2003)'
_journal_page_first 7540
_journal_page_last 7553
_journal_paper_doi 10.1039/c3dt53295j
_journal_volume 43
_journal_year 2014
_chemical_formula_sum 'C104 H74 B2 Cl2 F48 N10 Rh2'
_chemical_formula_weight 2674.07
_chemical_name_systematic
;
 ?
;
_space_group_crystal_system monoclinic
_space_group_IT_number 14
_space_group_name_Hall '-P 2yn'
_space_group_name_H-M_alt 'P 1 21/n 1'
_symmetry_space_group_name_Hall '-P 2yn'
_symmetry_space_group_name_H-M 'P 1 21/n 1'
_atom_sites_solution_hydrogens geom
_audit_creation_method SHELXL-2013
_cell_angle_alpha 90
_cell_angle_beta 94.742(2)
_cell_angle_gamma 90
_cell_formula_units_Z 4
_cell_length_a 19.4592(9)
_cell_length_b 26.2685(12)
_cell_length_c 22.0969(10)
_cell_measurement_reflns_used 9521
_cell_measurement_temperature 150(2)
_cell_measurement_theta_max 30.245
_cell_measurement_theta_min 2.335
_cell_volume 11256.5(9)
_computing_cell_refinement '<i>APEX2 </i>(Bruker, 2007)'
_computing_data_collection '<i>APEX2 </i>(Bruker, 2007)'
_computing_data_reduction '<i>APEX2 </i>(Bruker, 2007)'
_computing_structure_refinement 'SHELXL-2013 (Sheldrick, 2013)'
_computing_structure_solution '<i>SHELXS-97</i> (Sheldrick, 2008)'
_diffrn_ambient_temperature 150(2)
_diffrn_measured_fraction_theta_full 0.971
_diffrn_measured_fraction_theta_max 0.999
_diffrn_measurement_device_type 'Bruker kappa APEXII CCD Diffractometer'
_diffrn_measurement_method '\f scans, and \w scans with \k offsets'
_diffrn_radiation_monochromator graphite
_diffrn_radiation_source 'fine-focus sealed tube'
_diffrn_radiation_type MoK\a
_diffrn_radiation_wavelength 0.71073
_diffrn_reflns_av_R_equivalents 0.0398
_diffrn_reflns_av_unetI/netI 0.0248
_diffrn_reflns_Laue_measured_fraction_full 0.971
_diffrn_reflns_Laue_measured_fraction_max 0.999
_diffrn_reflns_limit_h_max 23
_diffrn_reflns_limit_h_min -23
_diffrn_reflns_limit_k_max 31
_diffrn_reflns_limit_k_min -31
_diffrn_reflns_limit_l_max 26
_diffrn_reflns_limit_l_min -26
_diffrn_reflns_number 123686
_diffrn_reflns_point_group_measured_fraction_full 0.971
_diffrn_reflns_point_group_measured_fraction_max 0.999
_diffrn_reflns_theta_full 25.242
_diffrn_reflns_theta_max 25.000
_diffrn_reflns_theta_min 1.305
_exptl_absorpt_coefficient_mu 0.471
_exptl_absorpt_correction_T_max 0.9357
_exptl_absorpt_correction_T_min 0.8439
_exptl_absorpt_correction_type multi-scan
_exptl_absorpt_process_details 'SADABS (Bruker, 2001)'
_exptl_crystal_colour 'Yellow orange'
_exptl_crystal_density_diffrn 1.578
_exptl_crystal_description Plates
_exptl_crystal_F_000 5336
_exptl_crystal_size_max 0.373
_exptl_crystal_size_mid 0.264
_exptl_crystal_size_min 0.143
_refine_diff_density_max 1.561
_refine_diff_density_min -1.001
_refine_diff_density_rms 0.092
_refine_ls_extinction_method none
_refine_ls_goodness_of_fit_ref 1.154
_refine_ls_hydrogen_treatment constr
_refine_ls_matrix_type full
_refine_ls_number_parameters 1487
_refine_ls_number_reflns 19804
_refine_ls_number_restraints 84
_refine_ls_restrained_S_all 1.170
_refine_ls_R_factor_all 0.0729
_refine_ls_R_factor_gt 0.0597
_refine_ls_shift/su_max 0.004
_refine_ls_shift/su_mean 0.000
_refine_ls_structure_factor_coef Fsqd
_refine_ls_weighting_details 'w=1/[\s^2^(Fo^2^)+(0.0610P)^2^+32.3280P] where P=(Fo^2^+2Fc^2^)/3'
_refine_ls_weighting_scheme calc
_refine_ls_wR_factor_gt 0.1482
_refine_ls_wR_factor_ref 0.1610
_reflns_Friedel_coverage 0.000
_reflns_number_gt 16411
_reflns_number_total 19804
_reflns_threshold_expression 'I > 2\s(I)'
_cod_data_source_file c3dt53295j2.cif
_cod_data_source_block 4a
_cod_depositor_comments
;
The following automatic conversions were performed:

'_exptl_absorpt_correction_type' value 'Multi-scan' changed to
'multi-scan' according to
/usr/data/users/saulius/crontab/automatic-downloads/rss-feeds/RSC/lib/dictionaries/cif_core.dic
dictionary named 'cif_core.dic' version 2.4.2 from 2011-04-26.

Automatic conversion script
Id: cif_fix_values 2281 2013-09-26 08:29:07Z andrius 

 Adding full bibliography for 7029582--7029586.cif.
;
_cod_database_code 7029586
_shelx_space_group_comment
;
The symmetry employed for this shelxl refinement is uniquely defined
by the following loop, which should always be used as a source of
symmetry information in preference to the above space-group names.
They are only intended as comments.
;
_shelx_estimated_absorpt_t_min 0.844
_shelx_estimated_absorpt_t_max 0.936
_shelxl_version_number 2013-4

loop_
_space_group_symop_operation_xyz
'x, y, z'
'-x+1/2, y+1/2, -z+1/2'
'-x, -y, -z'
'x-1/2, -y-1/2, z-1/2'

loop_
_atom_site_label
_atom_site_type_symbol
_atom_site_fract_x
_atom_site_fract_y
_atom_site_fract_z
_atom_site_U_iso_or_equiv
_atom_site_adp_type
_atom_site_occupancy
_atom_site_site_symmetry_order
_atom_site_calc_flag
_atom_site_refinement_flags_posn
_atom_site_refinement_flags_adp
_atom_site_refinement_flags_occupancy
_atom_site_disorder_assembly
_atom_site_disorder_group
Rh1 Rh 1.21448(2) 0.05273(2) 0.31038(2) 0.03186(10) Uani 1 1 d . . . . .
Cl1A Cl 1.23479(7) 0.04166(6) 0.41867(5) 0.0562(3) Uani 1 1 d . . . . .
C1E C 1.2657(2) 0.00417(19) 0.2501(2) 0.0422(11) Uani 1 1 d . . . . .
C2E C 1.3150(2) 0.02365(18) 0.2951(2) 0.0389(10) Uani 1 1 d . . . . .
C3E C 1.3141(2) 0.07849(18) 0.2907(2) 0.0377(10) Uani 1 1 d . . . . .
C4E C 1.2665(2) 0.09177(19) 0.2410(2) 0.0401(10) Uani 1 1 d . . . . .
C5E C 1.2350(2) 0.0465(2) 0.2168(2) 0.0413(11) Uani 1 1 d . . . . .
C6E C 1.2499(3) -0.0511(2) 0.2384(3) 0.0639(17) Uani 1 1 d . . . . .
H6EA H 1.2030 -0.0547 0.2219 0.096 Uiso 1 1 calc R U . . .
H6EB H 1.2565 -0.0698 0.2758 0.096 Uiso 1 1 calc R U . . .
H6EC H 1.2802 -0.0643 0.2100 0.096 Uiso 1 1 calc R U . . .
C7E C 1.3606(3) -0.0073(2) 0.3376(3) 0.0623(15) Uani 1 1 d . . . . .
H7EA H 1.3439 -0.0416 0.3378 0.093 Uiso 1 1 calc R U . . .
H7EB H 1.3611 0.0068 0.3777 0.093 Uiso 1 1 calc R U . . .
H7EC H 1.4066 -0.0070 0.3247 0.093 Uiso 1 1 calc R U . . .
C8E C 1.3594(3) 0.1137(2) 0.3289(3) 0.0579(14) Uani 1 1 d . . . . .
H8EA H 1.4054 0.1124 0.3162 0.087 Uiso 1 1 calc R U . . .
H8EB H 1.3600 0.1036 0.3707 0.087 Uiso 1 1 calc R U . . .
H8EC H 1.3420 0.1478 0.3244 0.087 Uiso 1 1 calc R U . . .
C9E C 1.2517(3) 0.1447(2) 0.2186(3) 0.0644(16) Uani 1 1 d . . . . .
H9EA H 1.2567 0.1680 0.2520 0.097 Uiso 1 1 calc R U . . .
H9EB H 1.2054 0.1464 0.1999 0.097 Uiso 1 1 calc R U . . .
H9EC H 1.2834 0.1536 0.1893 0.097 Uiso 1 1 calc R U . . .
C10E C 1.1855(3) 0.0430(3) 0.1613(3) 0.0720(19) Uani 1 1 d . . . . .
H10A H 1.1622 0.0750 0.1548 0.108 Uiso 1 1 calc R U . . .
H10B H 1.1523 0.0167 0.1669 0.108 Uiso 1 1 calc R U . . .
H10C H 1.2103 0.0350 0.1267 0.108 Uiso 1 1 calc R U . . .
N1A N 1.1514(2) 0.11485(15) 0.33036(17) 0.0404(9) Uani 1 1 d . . . . .
N2A N 1.08304(19) 0.11803(15) 0.31372(18) 0.0398(9) Uani 1 1 d . . . . .
C3A C 1.0554(3) 0.15888(19) 0.3395(2) 0.0511(13) Uani 1 1 d . . . . .
H3A H 1.0093 0.1686 0.3353 0.061 Uiso 1 1 calc R U . . .
C4A C 1.1074(3) 0.1833(2) 0.3727(3) 0.0585(15) Uani 1 1 d . . . . .
H4A H 1.1042 0.2130 0.3953 0.070 Uiso 1 1 calc R U . . .
C5A C 1.1663(3) 0.15480(19) 0.3660(2) 0.0512(13) Uani 1 1 d . . . . .
H5A H 1.2099 0.1625 0.3839 0.061 Uiso 1 1 calc R U . . .
C1A C 1.0495(2) 0.08032(18) 0.2731(2) 0.0401(10) Uani 1 1 d . . . . .
H1AA H 1.0684 0.0821 0.2339 0.048 Uiso 1 1 calc R U . . .
H1AB H 1.0005 0.0877 0.2670 0.048 Uiso 1 1 calc R U . . .
N1A' N 1.0543(2) -0.04813(14) 0.33287(17) 0.0373(8) Uani 1 1 d . . . . .
N2A' N 1.0134(2) -0.00925(18) 0.3123(2) 0.0545(11) Uani 1 1 d . . . . .
N3A' N 1.0596(2) 0.02818(18) 0.2987(2) 0.0516(11) Uani 1 1 d . . . . .
C4A' C 1.12394(18) 0.00957(14) 0.31259(16) 0.0224(8) Uani 1 1 d . . . . .
C5A' C 1.1208(2) -0.03667(15) 0.33326(17) 0.0262(8) Uani 1 1 d . . . . .
H5A' H 1.1579 -0.0576 0.3458 0.031 Uiso 1 1 calc R U . . .
C1 C 0.9587(3) -0.09777(18) 0.4493(2) 0.0445(11) Uani 1 1 d . . . . .
C2 C 1.0218(3) -0.08953(18) 0.4253(2) 0.0440(11) Uani 1 1 d . . . . .
C3 C 1.0782(3) -0.0735(2) 0.4636(3) 0.0589(14) Uani 1 1 d . . . . .
H3 H 1.1205 -0.0684 0.4478 0.071 Uiso 1 1 calc R U . . .
C4 C 1.0724(4) -0.0653(3) 0.5248(3) 0.0691(17) Uani 1 1 d . . . . .
H4 H 1.1105 -0.0547 0.5498 0.083 Uiso 1 1 calc R U . . .
C5 C 1.0102(4) -0.0727(3) 0.5485(3) 0.0682(17) Uani 1 1 d . . . . .
H5 H 1.0058 -0.0667 0.5895 0.082 Uiso 1 1 calc R U . . .
C6 C 0.9547(3) -0.0890(2) 0.5116(2) 0.0607(15) Uani 1 1 d . . . . .
H6 H 0.9129 -0.0944 0.5283 0.073 Uiso 1 1 calc R U . . .
C7 C 0.8948(3) -0.11678(19) 0.4125(2) 0.0493(12) Uani 1 1 d . . . . .
H7A H 0.9081 -0.1314 0.3749 0.059 Uiso 1 1 calc R U . . .
H7B H 0.8739 -0.1435 0.4350 0.059 Uiso 1 1 calc R U . . .
C8 C 1.0331(3) -0.09640(18) 0.3586(2) 0.0467(12) Uani 1 1 d . . . . .
H8A H 1.0684 -0.1219 0.3543 0.056 Uiso 1 1 calc R U . . .
H8B H 0.9907 -0.1081 0.3367 0.056 Uiso 1 1 calc R U . . .
Rh2 Rh 0.76815(2) 0.03832(2) 0.28007(2) 0.03515(10) Uani 1 1 d . . . . .
Cl1B Cl 0.87900(5) 0.07521(5) 0.30387(6) 0.0439(3) Uani 1 1 d . . . . .
C1F C 0.7394(4) 0.0755(2) 0.1961(3) 0.0660(17) Uani 1 1 d . . . . .
C2F C 0.6807(4) 0.0568(5) 0.2191(3) 0.109(4) Uani 1 1 d . U . . .
C3F C 0.6876(4) 0.0030(4) 0.2238(3) 0.096(3) Uani 1 1 d . U . . .
C4F C 0.7522(4) -0.0104(2) 0.2024(2) 0.0597(15) Uani 1 1 d . . . . .
C5F C 0.7825(3) 0.0340(2) 0.1847(2) 0.0508(13) Uani 1 1 d . . . . .
C6F C 0.7532(8) 0.1304(3) 0.1818(5) 0.182(7) Uani 1 1 d . . . . .
H6FA H 0.7395 0.1368 0.1398 0.274 Uiso 1 1 calc R U . . .
H6FB H 0.8015 0.1373 0.1898 0.274 Uiso 1 1 calc R U . . .
H6FC H 0.7274 0.1519 0.2067 0.274 Uiso 1 1 calc R U . . .
C7F C 0.6196(4) 0.0867(6) 0.2360(5) 0.187(6) Uani 1 1 d . U . . .
H7FA H 0.5924 0.0969 0.1998 0.281 Uiso 1 1 calc R U . . .
H7FB H 0.6351 0.1164 0.2585 0.281 Uiso 1 1 calc R U . . .
H7FC H 0.5921 0.0660 0.2604 0.281 Uiso 1 1 calc R U . . .
C8F C 0.6347(6) -0.0343(6) 0.2426(4) 0.181(5) Uani 1 1 d . U . . .
H8FA H 0.6064 -0.0182 0.2707 0.271 Uiso 1 1 calc R U . . .
H8FB H 0.6576 -0.0632 0.2618 0.271 Uiso 1 1 calc R U . . .
H8FC H 0.6063 -0.0453 0.2075 0.271 Uiso 1 1 calc R U . . .
C9F C 0.7813(7) -0.0628(3) 0.1970(4) 0.165(6) Uani 1 1 d . . . . .
H9FA H 0.8300 -0.0621 0.2085 0.248 Uiso 1 1 calc R U . . .
H9FB H 0.7735 -0.0743 0.1558 0.248 Uiso 1 1 calc R U . . .
H9FC H 0.7592 -0.0856 0.2233 0.248 Uiso 1 1 calc R U . . .
C10F C 0.8495(4) 0.0377(5) 0.1562(3) 0.125(4) Uani 1 1 d . . . . .
H10D H 0.8817 0.0138 0.1751 0.187 Uiso 1 1 calc R U . . .
H10E H 0.8676 0.0716 0.1616 0.187 Uiso 1 1 calc R U . . .
H10F H 0.8421 0.0303 0.1136 0.187 Uiso 1 1 calc R U . . .
N1B N 0.7161(2) 0.06275(16) 0.40587(19) 0.0439(9) Uani 1 1 d . . . . .
N2B N 0.73726(19) 0.08197(15) 0.35373(18) 0.0412(9) Uani 1 1 d . . . . .
C3B C 0.7468(3) 0.1313(2) 0.3637(3) 0.0508(13) Uani 1 1 d . . . . .
H3B H 0.7621 0.1542 0.3357 0.061 Uiso 1 1 calc R U . . .
C4B C 0.7308(3) 0.1443(2) 0.4218(3) 0.0586(15) Uani 1 1 d . . . . .
H4B H 0.7325 0.1764 0.4395 0.070 Uiso 1 1 calc R U . . .
C5B C 0.7121(3) 0.0999(2) 0.4474(3) 0.0551(14) Uani 1 1 d . . . . .
H5B H 0.6988 0.0959 0.4866 0.066 Uiso 1 1 calc R U . . .
C1B C 0.6995(3) 0.0091(2) 0.4107(2) 0.0477(12) Uani 1 1 d . . . . .
H1BA H 0.6610 0.0008 0.3817 0.057 Uiso 1 1 calc R U . . .
H1BB H 0.6859 0.0020 0.4511 0.057 Uiso 1 1 calc R U . . .
N1B' N 0.8435(2) -0.07655(14) 0.39816(17) 0.0404(9) Uani 1 1 d . . . . .
N2B' N 0.8446(2) -0.04974(15) 0.34683(17) 0.0398(9) Uani 1 1 d . . . . .
N3B' N 0.79283(19) -0.01728(15) 0.34729(17) 0.0378(8) Uani 1 1 d . . . . .
C4B' C 0.7601(2) -0.02277(18) 0.3986(2) 0.0408(11) Uani 1 1 d . . . . .
C5B' C 0.7925(3) -0.06113(19) 0.4313(2) 0.0475(12) Uani 1 1 d . . . . .
H5B' H 0.7815 -0.0739 0.4686 0.057 Uiso 1 1 calc R U . . .
B1C B 0.9272(3) 0.75953(18) 0.0620(2) 0.0321(10) Uani 1 1 d . . . . .
C11C C 0.9071(2) 0.75004(15) 0.13217(19) 0.0333(9) Uani 1 1 d . . . . .
C12C C 0.8439(3) 0.76284(17) 0.1537(2) 0.0393(10) Uani 1 1 d . . . . .
H12C H 0.8073 0.7720 0.1260 0.047 Uiso 1 1 calc R U . . .
C13C C 0.8340(3) 0.76229(19) 0.2155(2) 0.0461(12) Uani 1 1 d . . . . .
C14C C 0.8870(3) 0.7477(2) 0.2578(2) 0.0546(14) Uani 1 1 d . . . . .
H14C H 0.8803 0.7471 0.2990 0.066 Uiso 1 1 calc R U . . .
C15C C 0.9504(3) 0.7341(2) 0.2374(2) 0.0499(12) Uani 1 1 d . . . . .
C16C C 0.9594(3) 0.73534(17) 0.1762(2) 0.0405(11) Uani 1 1 d . . . . .
H16C H 1.0020 0.7260 0.1636 0.049 Uiso 1 1 calc R U . . .
C17C C 0.76236(13) 0.77809(13) 0.23670(12) 0.0714(18) Uani 1 1 d . . . . .
F17A F 0.72179(16) 0.73780(12) 0.2364(2) 0.132(2) Uani 1 1 calc R . . . .
F17B F 0.73408(15) 0.81289(12) 0.19942(15) 0.0933(13) Uani 1 1 calc R . . . .
F17C F 0.77070(14) 0.7969(2) 0.29221(13) 0.192(4) Uani 1 1 calc R . . . .
C18C C 1.01111(15) 0.72248(13) 0.28569(11) 0.078(2) Uani 1 1 d . . . . .
F18A F 1.06060(17) 0.6987(2) 0.25961(11) 0.162(3) Uani 1 1 calc R . . . .
F18B F 0.98897(15) 0.69337(14) 0.32872(12) 0.1041(16) Uani 1 1 calc R . . . .
F18C F 1.03528(19) 0.76556(13) 0.30973(17) 0.1233(18) Uani 1 1 calc R . . . .
C21C C 0.9848(2) 0.71732(15) 0.04661(17) 0.0304(9) Uani 1 1 d . . . . .
C22C C 0.9704(2) 0.66567(15) 0.05599(18) 0.0307(9) Uani 1 1 d . . . . .
H22C H 0.9287 0.6570 0.0712 0.037 Uiso 1 1 calc R U . . .
C23C C 1.0156(2) 0.62710(16) 0.04356(18) 0.0319(9) Uani 1 1 d . . . . .
C24C C 1.0788(2) 0.63849(17) 0.02216(19) 0.0352(10) Uani 1 1 d . . . . .
H24C H 1.1095 0.6128 0.0140 0.042 Uiso 1 1 calc R U . . .
C25C C 1.0950(2) 0.68912(17) 0.01317(19) 0.0365(10) Uani 1 1 d . . . . .
C26C C 1.0484(2) 0.72749(16) 0.02511(18) 0.0325(9) Uani 1 1 d . . . . .
H26C H 1.0604 0.7612 0.0184 0.039 Uiso 1 1 calc R U . . .
C27C C 0.99274(9) 0.57117(6) 0.05437(8) 0.0421(11) Uani 1 1 d . . . . .
F27A F 0.98201(14) 0.56502(6) 0.11213(8) 0.0645(9) Uani 1 1 calc R . . . .
F27B F 1.04161(9) 0.53967(6) 0.03984(11) 0.0546(8) Uani 1 1 calc R . . . .
F27C F 0.93529(9) 0.56146(6) 0.02031(10) 0.0494(7) Uani 1 1 calc R . . . .
C28C C 1.1631(3) 0.70267(18) -0.0086(2) 0.0504(12) Uani 1 1 d D . . . .
F28A F 1.1556(4) 0.7280(4) -0.0612(4) 0.0516(19) Uiso 0.4 1 d D . P A 1
F28B F 1.2027(4) 0.6609(3) -0.0181(5) 0.0448(18) Uiso 0.4 1 d D . P A 1
F28C F 1.2011(5) 0.7321(4) 0.0316(4) 0.059(2) Uiso 0.4 1 d D . P A 1
F28D F 1.1592(6) 0.7015(6) -0.0706(5) 0.064(3) Uiso 0.3 1 d D . P A 2
F28E F 1.2145(6) 0.6726(5) 0.0111(6) 0.065(3) Uiso 0.3 1 d D . P A 2
F28F F 1.1841(6) 0.7507(4) 0.0046(7) 0.061(3) Uiso 0.3 1 d D . P A 2
F28G F 1.1660(6) 0.7475(4) -0.0364(6) 0.054(3) Uiso 0.3 1 d D . P A 3
F28H F 1.1897(7) 0.6683(5) -0.0438(6) 0.068(4) Uiso 0.3 1 d D . P A 3
F28I F 1.2108(5) 0.7081(5) 0.0399(5) 0.058(3) Uiso 0.3 1 d D . P A 3
C31C C 0.8601(2) 0.75581(16) 0.01184(19) 0.0328(9) Uani 1 1 d . . . . .
C32C C 0.8494(2) 0.71654(17) -0.03079(19) 0.0354(9) Uani 1 1 d . . . . .
H32C H 0.8823 0.6909 -0.0314 0.042 Uiso 1 1 calc R U . . .
C33C C 0.7917(3) 0.7142(2) -0.0721(2) 0.0452(11) Uani 1 1 d . . . . .
C34C C 0.7417(3) 0.7519(2) -0.0730(2) 0.0544(14) Uani 1 1 d . . . . .
H34C H 0.7027 0.7504 -0.1004 0.065 Uiso 1 1 calc R U . . .
C35C C 0.7511(3) 0.7918(2) -0.0324(3) 0.0510(13) Uani 1 1 d . . . . .
C36C C 0.8092(3) 0.79359(18) 0.0085(2) 0.0418(11) Uani 1 1 d . . . . .
H36C H 0.8145 0.8212 0.0348 0.050 Uiso 1 1 calc R U . . .
C37C C 0.7841(3) 0.6710(2) -0.1161(2) 0.0630(16) Uani 1 1 d D . . . .
F37A F 0.7196(3) 0.6601(2) -0.1342(3) 0.115(2) Uani 0.9 1 d D . P B 1
F37B F 0.8129(4) 0.62811(17) -0.0950(2) 0.113(2) Uani 0.9 1 d D . P B 1
F37C F 0.8137(3) 0.6798(2) -0.1668(2) 0.1044(17) Uani 0.9 1 d D . P B 1
F37D F 0.752(2) 0.6363(13) -0.0907(18) 0.072(10) Uiso 0.1 1 d D . P B 2
F37E F 0.8405(16) 0.6519(15) -0.128(2) 0.073(10) Uiso 0.1 1 d D . P B 2
F37F F 0.751(2) 0.681(2) -0.1656(17) 0.120(18) Uiso 0.1 1 d D . P B 2
C38C C 0.69790(15) 0.83540(11) -0.03282(17) 0.081(2) Uani 1 1 d . . . . .
F38A F 0.72266(18) 0.87596(13) -0.0588(2) 0.121(2) Uani 1 1 calc R . . . .
F38B F 0.6855(2) 0.84651(16) 0.02351(18) 0.148(3) Uani 1 1 calc R . . . .
F38C F 0.64009(17) 0.82104(13) -0.0635(3) 0.198(4) Uani 1 1 calc R . . . .
C41C C 0.9579(2) 0.81769(15) 0.05960(19) 0.0320(9) Uani 1 1 d . . . . .
C42C C 0.9658(2) 0.84191(17) 0.0045(2) 0.0379(10) Uani 1 1 d . . . . .
H42C H 0.9546 0.8243 -0.0314 0.045 Uiso 1 1 calc R U . . .
C43C C 0.9901(3) 0.89165(17) 0.0017(2) 0.0415(11) Uani 1 1 d . . . . .
C44C C 1.0073(2) 0.91929(17) 0.0537(2) 0.0386(10) Uani 1 1 d . . . . .
H44C H 1.0235 0.9525 0.0518 0.046 Uiso 1 1 calc R U . . .
C45C C 0.9997(2) 0.89611(16) 0.1086(2) 0.0337(9) Uani 1 1 d . . . . .
C46C C 0.9766(2) 0.84627(16) 0.1113(2) 0.0339(9) Uani 1 1 d . . . . .
H46C H 0.9734 0.8314 0.1492 0.041 Uiso 1 1 calc R U . . .
C47C C 0.9836(6) 0.9215(5) -0.0543(6) 0.0470(17) Uiso 0.4 1 d D . P . .
C47' C 1.0039(4) 0.9122(3) -0.0603(4) 0.0470(17) Uiso 0.6 1 d D . P . .
F47A F 0.9333(3) 0.9551(3) -0.0637(3) 0.0380(14) Uiso 0.4 1 d D . P C 1
F47B F 1.0411(6) 0.9466(4) -0.0659(6) 0.067(4) Uiso 0.4 1 d D . P C 1
F47C F 0.9805(6) 0.8921(3) -0.1049(4) 0.059(2) Uiso 0.4 1 d D . P C 1
F47D F 1.0425(5) 0.9570(3) -0.0518(4) 0.0177(19) Uiso 0.3 1 d D . P C 2
F47E F 0.9437(6) 0.9300(5) -0.0839(6) 0.068(3) Uiso 0.3 1 d D . P C 2
F47F F 1.0277(7) 0.8860(4) -0.0982(5) 0.049(2) Uiso 0.3 1 d D . P C 2
F47G F 1.0188(8) 0.9607(5) -0.0621(8) 0.071(5) Uiso 0.3 1 d D . P C 3
F47H F 0.9490(5) 0.8968(4) -0.1048(4) 0.039(2) Uiso 0.3 1 d D . P C 3
F47I F 1.0582(6) 0.8833(4) -0.0864(5) 0.051(3) Uiso 0.3 1 d D . P C 3
C48C C 1.0172(2) 0.92415(17) 0.1668(2) 0.0447(11) Uani 1 1 d D . . . .
F48A F 1.0756(3) 0.9100(2) 0.1962(2) 0.0966(18) Uani 0.85 1 d D . P D 1
F48B F 0.9701(3) 0.91718(19) 0.20729(18) 0.0735(13) Uani 0.85 1 d D . P D 1
F48C F 1.0200(4) 0.97434(14) 0.1606(2) 0.0852(16) Uani 0.85 1 d D . P D 1
F48D F 1.0087(12) 0.8994(8) 0.2123(9) 0.057(6) Uiso 0.15 1 d D . P D 2
F48E F 0.9835(13) 0.9639(9) 0.1654(14) 0.072(9) Uiso 0.15 1 d D . P D 2
F48F F 1.0784(11) 0.9379(11) 0.1683(14) 0.085(9) Uiso 0.15 1 d D . P D 2
B1D B 0.5650(2) 0.13926(17) 0.8559(2) 0.0276(9) Uani 1 1 d . . . . .
C11D C 0.5394(2) 0.15372(15) 0.78512(18) 0.0291(8) Uani 1 1 d . . . . .
C12D C 0.5412(2) 0.20361(17) 0.7633(2) 0.0375(10) Uani 1 1 d . . . . .
H12D H 0.5557 0.2295 0.7901 0.045 Uiso 1 1 calc R U . . .
C13D C 0.5222(3) 0.21615(18) 0.7031(2) 0.0444(11) Uani 1 1 d . . . . .
C14D C 0.4995(3) 0.17913(19) 0.6619(2) 0.0430(11) Uani 1 1 d . . . . .
H14D H 0.4863 0.1874 0.6217 0.052 Uiso 1 1 calc R U . . .
C15D C 0.4969(2) 0.12954(17) 0.68196(18) 0.0330(9) Uani 1 1 d . . . . .
C16D C 0.5165(2) 0.11726(16) 0.74204(18) 0.0313(9) Uani 1 1 d . . . . .
H16D H 0.5144 0.0834 0.7541 0.038 Uiso 1 1 calc R U . . .
C17D C 0.52505(18) 0.27305(8) 0.68374(11) 0.0735(19) Uani 1 1 d . . . . .
F17D F 0.58702(19) 0.29153(9) 0.69958(19) 0.1242(19) Uani 1 1 calc R . . . .
F17E F 0.4786(2) 0.29921(9) 0.71096(16) 0.1117(17) Uani 1 1 calc R . . . .
F17F F 0.5120(3) 0.27666(9) 0.62432(11) 0.140(3) Uani 1 1 calc R . . . .
C18D C 0.47162(9) 0.08755(6) 0.63519(7) 0.0441(11) Uani 1 1 d . . . . .
F18D F 0.47525(12) 0.04258(6) 0.66192(8) 0.0516(7) Uani 1 1 calc R . . . .
F18E F 0.51107(12) 0.08773(8) 0.58937(8) 0.0668(9) Uani 1 1 calc R . . . .
F18F F 0.40719(10) 0.09688(7) 0.61477(10) 0.0630(9) Uani 1 1 calc R . . . .
C21D C 0.5331(2) 0.08383(15) 0.87338(17) 0.0271(8) Uani 1 1 d . . . . .
C22D C 0.5614(2) 0.03823(15) 0.85366(18) 0.0287(8) Uani 1 1 d . . . . .
H22D H 0.5991 0.0400 0.8304 0.034 Uiso 1 1 calc R U . . .
C23D C 0.5362(2) -0.00905(15) 0.86700(18) 0.0299(9) Uani 1 1 d . . . . .
C24D C 0.4798(2) -0.01379(17) 0.90108(19) 0.0334(9) Uani 1 1 d . . . . .
H24D H 0.4625 -0.0456 0.9102 0.040 Uiso 1 1 calc R U . . .
C25D C 0.4502(2) 0.03027(17) 0.9212(2) 0.0348(9) Uani 1 1 d . . . . .
C26D C 0.4761(2) 0.07790(16) 0.90727(19) 0.0311(9) Uani 1 1 d . . . . .
H26D H 0.4547 0.1068 0.9211 0.037 Uiso 1 1 calc R U . . .
C27D C 0.57149(9) -0.05682(6) 0.84253(8) 0.0444(11) Uani 1 1 d . . . . .
F27J F 0.55854(13) -0.05926(8) 0.78301(8) 0.0633(9) Uani 1 1 calc R . . . .
F27K F 0.54730(12) -0.09801(6) 0.86762(11) 0.0641(9) Uani 1 1 calc R . . . .
F27L F 0.63872(9) -0.05390(7) 0.85611(11) 0.0559(8) Uani 1 1 calc R . . . .
C28D C 0.38698(10) 0.02597(8) 0.95967(9) 0.0522(13) Uani 1 1 d . . . . .
F28J F 0.32989(10) 0.03509(15) 0.92485(9) 0.1013(16) Uani 1 1 calc R . . . .
F28K F 0.39307(11) 0.05952(10) 1.00426(10) 0.0651(9) Uani 1 1 calc R . . . .
F28L F 0.38437(14) -0.02034(8) 0.98254(15) 0.0944(14) Uani 1 1 calc R . . . .
C31D C 0.6503(2) 0.13710(16) 0.86508(18) 0.0299(9) Uani 1 1 d . . . . .
C32D C 0.6836(2) 0.10785(18) 0.91086(19) 0.0380(10) Uani 1 1 d . . . . .
H32D H 0.6576 0.0857 0.9326 0.046 Uiso 1 1 calc R U . . .
C33D C 0.7549(2) 0.1106(2) 0.9255(2) 0.0478(12) Uani 1 1 d . . . . .
C34D C 0.7952(2) 0.1427(2) 0.8944(2) 0.0492(12) Uani 1 1 d . . . . .
H34D H 0.8425 0.1449 0.9043 0.059 Uiso 1 1 calc R U . . .
C35D C 0.7637(2) 0.17174(19) 0.8481(2) 0.0423(11) Uani 1 1 d . . . . .
C36D C 0.6927(2) 0.16891(16) 0.83370(19) 0.0341(9) Uani 1 1 d . . . . .
H36D H 0.6728 0.1889 0.8022 0.041 Uiso 1 1 calc R U . . .
C37D C 0.7833(6) 0.0688(4) 0.9767(6) 0.0540(19) Uiso 0.5 1 d D . P . .
C37E C 0.7892(5) 0.0872(4) 0.9763(5) 0.0540(19) Uiso 0.5 1 d D . P . .
F37J F 0.7538(4) 0.0865(3) 1.0280(4) 0.073(2) Uiso 0.5 1 d D . P E 1
F37K F 0.8488(7) 0.0720(6) 0.9839(7) 0.164(5) Uiso 0.5 1 d D . P E 1
F37L F 0.7608(5) 0.0243(3) 0.9707(4) 0.093(2) Uiso 0.5 1 d D . P E 1
F37M F 0.7497(5) 0.0631(4) 1.0157(5) 0.096(3) Uiso 0.5 1 d D . P E 2
F37N F 0.8398(3) 0.1104(2) 1.0094(3) 0.0556(15) Uiso 0.5 1 d D . P E 2
F37O F 0.8302(4) 0.0449(3) 0.9571(4) 0.077(2) Uiso 0.5 1 d D . P E 2
C38D C 0.8065(3) 0.2069(3) 0.8139(3) 0.0625(16) Uani 1 1 d . . . . .
F38J F 0.7708(4) 0.2318(4) 0.7625(4) 0.0365(19) Uiso 0.3 1 d . . P F 1
F38K F 0.8531(8) 0.1853(5) 0.7843(7) 0.073(4) Uiso 0.3 1 d . . P F 1
F38L F 0.8394(8) 0.2432(6) 0.8444(6) 0.072(3) Uiso 0.3 1 d . . P F 1
F38M F 0.8043(8) 0.2024(7) 0.7615(7) 0.086(4) Uiso 0.3 1 d . . P F 2
F38N F 0.8747(7) 0.2039(5) 0.8294(7) 0.068(4) Uiso 0.3 1 d . . P F 2
F38O F 0.7909(7) 0.2569(5) 0.8317(7) 0.075(3) Uiso 0.3 1 d . . P F 2
F38P F 0.8303(5) 0.1780(3) 0.7636(4) 0.052(2) Uiso 0.4 1 d . . P F 3
F38Q F 0.8662(5) 0.2193(4) 0.8489(4) 0.054(2) Uiso 0.4 1 d . . P F 3
F38R F 0.7747(4) 0.2453(4) 0.7916(5) 0.061(2) Uiso 0.4 1 d . . P F 3
C41D C 0.5404(2) 0.18259(15) 0.90299(18) 0.0285(8) Uani 1 1 d . . . . .
C42D C 0.5793(2) 0.19359(16) 0.95732(18) 0.0316(9) Uani 1 1 d . . . . .
H42D H 0.6208 0.1765 0.9660 0.038 Uiso 1 1 calc R U . . .
C43D C 0.5587(2) 0.22896(17) 0.99908(19) 0.0368(10) Uani 1 1 d . . . . .
C44D C 0.4978(2) 0.25519(17) 0.9881(2) 0.0420(11) Uani 1 1 d . . . . .
H44D H 0.4840 0.2790 1.0158 0.050 Uiso 1 1 calc R U . . .
C45D C 0.4575(2) 0.24519(17) 0.9348(2) 0.0386(10) Uani 1 1 d . . . . .
C46D C 0.4781(2) 0.20959(16) 0.8937(2) 0.0333(9) Uani 1 1 d . . . . .
H46D H 0.4495 0.2033 0.8587 0.040 Uiso 1 1 calc R U . . .
C47D C 0.60792(11) 0.24061(8) 1.05611(8) 0.0562(14) Uani 1 1 d . . . . .
F47J F 0.57604(11) 0.26987(9) 1.09348(9) 0.0620(9) Uani 1 1 calc R . . . .
F47K F 0.66327(12) 0.26429(13) 1.03973(8) 0.0883(13) Uani 1 1 calc R . . . .
F47L F 0.62638(16) 0.19759(8) 1.08373(11) 0.0906(14) Uani 1 1 calc R . . . .
C48D C 0.38917(10) 0.27503(9) 0.92114(14) 0.0578(14) Uani 1 1 d . . . . .
F48J F 0.39559(12) 0.30669(13) 0.8755(2) 0.136(2) Uani 1 1 calc R . . . .
F48K F 0.37525(15) 0.30106(15) 0.96974(16) 0.142(2) Uani 1 1 calc R . . . .
F48L F 0.33855(11) 0.24274(9) 0.90648(17) 0.0854(12) Uani 1 1 calc R . . . .

loop_
_atom_site_aniso_label
_atom_site_aniso_U_11
_atom_site_aniso_U_22
_atom_site_aniso_U_33
_atom_site_aniso_U_23
_atom_site_aniso_U_13
_atom_site_aniso_U_12
Rh1 0.02855(18) 0.0402(2) 0.02709(18) -0.00804(14) 0.00373(13) 0.00216(14)
Cl1A 0.0625(8) 0.0789(9) 0.0270(6) -0.0058(6) 0.0029(5) 0.0076(7)
C1E 0.032(2) 0.049(3) 0.048(3) -0.022(2) 0.015(2) -0.005(2)
C2E 0.026(2) 0.049(3) 0.043(3) -0.005(2) 0.0089(19) 0.0048(19)
C3E 0.030(2) 0.048(3) 0.036(2) -0.008(2) 0.0069(18) -0.0040(19)
C4E 0.040(2) 0.048(3) 0.034(2) -0.004(2) 0.0121(19) 0.004(2)
C5E 0.030(2) 0.067(3) 0.028(2) -0.012(2) 0.0070(18) 0.003(2)
C6E 0.057(3) 0.057(3) 0.082(4) -0.035(3) 0.029(3) -0.013(3)
C7E 0.043(3) 0.072(4) 0.072(4) 0.008(3) 0.001(3) 0.016(3)
C8E 0.049(3) 0.070(4) 0.054(3) -0.020(3) 0.002(2) -0.017(3)
C9E 0.078(4) 0.061(4) 0.057(3) 0.014(3) 0.018(3) 0.016(3)
C10E 0.044(3) 0.133(6) 0.037(3) -0.019(3) -0.006(2) -0.006(3)
N1A 0.039(2) 0.042(2) 0.041(2) -0.0101(17) 0.0098(17) 0.0040(17)
N2A 0.037(2) 0.040(2) 0.044(2) 0.0028(17) 0.0136(17) 0.0097(17)
C3A 0.057(3) 0.045(3) 0.055(3) 0.009(2) 0.025(3) 0.021(2)
C4A 0.086(4) 0.041(3) 0.051(3) -0.006(2) 0.023(3) 0.015(3)
C5A 0.063(3) 0.042(3) 0.050(3) -0.013(2) 0.011(2) 0.001(2)
C1A 0.031(2) 0.048(3) 0.043(3) 0.007(2) 0.0061(19) 0.003(2)
N1A' 0.045(2) 0.035(2) 0.0320(19) -0.0033(16) 0.0062(16) 0.0001(17)
N2A' 0.060(3) 0.063(3) 0.041(2) -0.004(2) 0.008(2) -0.007(2)
N3A' 0.051(3) 0.060(3) 0.045(2) -0.002(2) 0.011(2) -0.004(2)
C4A' 0.0163(17) 0.030(2) 0.0221(18) -0.0043(15) 0.0060(14) 0.0021(15)
C5A' 0.0241(19) 0.030(2) 0.025(2) -0.0029(16) 0.0060(15) 0.0071(16)
C1 0.057(3) 0.038(3) 0.039(3) 0.010(2) 0.002(2) -0.001(2)
C2 0.058(3) 0.036(2) 0.038(3) 0.004(2) 0.005(2) -0.003(2)
C3 0.057(3) 0.071(4) 0.048(3) 0.008(3) 0.001(3) -0.005(3)
C4 0.079(4) 0.083(4) 0.042(3) 0.007(3) -0.015(3) -0.004(3)
C5 0.081(4) 0.091(5) 0.032(3) 0.005(3) 0.003(3) -0.003(4)
C6 0.069(4) 0.072(4) 0.044(3) 0.014(3) 0.014(3) 0.001(3)
C7 0.060(3) 0.036(3) 0.053(3) 0.007(2) 0.010(2) -0.006(2)
C8 0.059(3) 0.037(3) 0.045(3) -0.004(2) 0.013(2) -0.007(2)
Rh2 0.02621(18) 0.0469(2) 0.03216(19) -0.00421(15) 0.00116(13) -0.00256(14)
Cl1B 0.0264(5) 0.0547(7) 0.0504(7) -0.0019(5) 0.0013(5) -0.0052(5)
C1F 0.082(5) 0.058(3) 0.052(3) 0.000(3) -0.033(3) 0.015(3)
C2F 0.044(4) 0.212(10) 0.065(4) -0.068(6) -0.028(3) 0.046(5)
C3F 0.077(5) 0.177(8) 0.032(3) -0.007(4) -0.004(3) -0.081(6)
C4F 0.089(4) 0.054(3) 0.032(3) -0.004(2) -0.016(3) -0.001(3)
C5F 0.045(3) 0.077(4) 0.029(2) 0.002(2) -0.001(2) 0.003(3)
C6F 0.357(19) 0.058(5) 0.108(7) 0.025(5) -0.123(10) -0.005(8)
C7F 0.076(5) 0.352(14) 0.124(7) -0.109(9) -0.051(5) 0.115(8)
C8F 0.165(9) 0.303(13) 0.071(5) 0.005(7) -0.016(6) -0.181(9)
C9F 0.323(17) 0.069(5) 0.085(6) -0.035(5) -0.097(8) 0.065(8)
C10F 0.065(5) 0.264(13) 0.046(4) -0.006(6) 0.017(3) -0.022(6)
N1B 0.035(2) 0.052(2) 0.047(2) -0.0119(19) 0.0143(17) -0.0079(18)
N2B 0.0316(19) 0.047(2) 0.046(2) -0.0082(18) 0.0086(17) -0.0048(17)
C3B 0.041(3) 0.046(3) 0.067(3) -0.011(3) 0.014(2) -0.005(2)
C4B 0.039(3) 0.058(3) 0.081(4) -0.031(3) 0.020(3) -0.012(2)
C5B 0.040(3) 0.070(4) 0.057(3) -0.029(3) 0.016(2) -0.009(3)
C1B 0.039(3) 0.056(3) 0.050(3) -0.007(2) 0.016(2) -0.010(2)
N1B' 0.046(2) 0.038(2) 0.038(2) -0.0003(17) 0.0064(17) -0.0057(17)
N2B' 0.043(2) 0.044(2) 0.033(2) -0.0006(17) 0.0075(16) -0.0065(18)
N3B' 0.034(2) 0.046(2) 0.034(2) -0.0067(17) 0.0044(16) -0.0055(17)
C4B' 0.041(3) 0.045(3) 0.038(2) -0.006(2) 0.011(2) -0.011(2)
C5B' 0.054(3) 0.049(3) 0.041(3) -0.002(2) 0.015(2) -0.014(2)
B1C 0.043(3) 0.025(2) 0.029(2) -0.0014(18) 0.004(2) 0.000(2)
C11C 0.049(3) 0.022(2) 0.029(2) -0.0007(16) 0.0078(19) -0.0021(18)
C12C 0.050(3) 0.035(2) 0.033(2) -0.0031(19) 0.006(2) -0.004(2)
C13C 0.059(3) 0.046(3) 0.035(3) -0.002(2) 0.013(2) 0.002(2)
C14C 0.082(4) 0.054(3) 0.030(2) -0.002(2) 0.014(3) 0.011(3)
C15C 0.068(3) 0.050(3) 0.031(2) 0.002(2) 0.004(2) 0.014(3)
C16C 0.053(3) 0.038(2) 0.031(2) 0.0012(19) 0.007(2) 0.010(2)
C17C 0.083(5) 0.087(5) 0.048(3) -0.003(3) 0.030(3) 0.007(4)
F17A 0.088(3) 0.100(4) 0.219(6) 0.051(4) 0.077(4) 0.012(3)
F17B 0.093(3) 0.084(3) 0.108(3) 0.011(2) 0.040(2) 0.037(2)
F17C 0.101(4) 0.399(11) 0.075(3) -0.107(5) 0.008(3) 0.084(5)
C18C 0.093(5) 0.100(5) 0.040(3) 0.011(3) 0.010(3) 0.038(4)
F18A 0.135(4) 0.301(8) 0.048(2) 0.002(3) -0.004(3) 0.138(5)
F18B 0.145(4) 0.114(3) 0.053(2) 0.034(2) 0.005(2) 0.054(3)
F18C 0.126(4) 0.142(5) 0.093(3) 0.004(3) -0.051(3) -0.008(3)
C21C 0.041(2) 0.030(2) 0.0205(19) -0.0023(16) 0.0001(17) 0.0012(18)
C22C 0.035(2) 0.030(2) 0.027(2) -0.0008(16) 0.0011(17) -0.0007(17)
C23C 0.041(2) 0.029(2) 0.025(2) -0.0010(16) -0.0034(17) 0.0029(18)
C24C 0.040(2) 0.038(2) 0.027(2) -0.0031(18) -0.0008(18) 0.0094(19)
C25C 0.037(2) 0.043(3) 0.028(2) 0.0002(18) -0.0011(18) 0.0006(19)
C26C 0.040(2) 0.032(2) 0.025(2) 0.0002(17) 0.0001(17) -0.0027(18)
C27C 0.049(3) 0.035(2) 0.041(3) -0.002(2) -0.001(2) 0.007(2)
F27A 0.108(3) 0.0385(16) 0.0479(18) 0.0099(13) 0.0122(17) -0.0041(16)
F27B 0.0517(17) 0.0313(14) 0.079(2) -0.0068(13) -0.0056(15) 0.0124(12)
F27C 0.0421(15) 0.0362(14) 0.0686(19) -0.0054(13) -0.0035(14) -0.0019(12)
C28C 0.047(3) 0.053(3) 0.052(3) -0.001(2) 0.005(2) 0.004(2)
C31C 0.040(2) 0.031(2) 0.028(2) 0.0065(17) 0.0077(18) 0.0022(18)
C32C 0.040(2) 0.037(2) 0.029(2) 0.0020(18) 0.0020(18) 0.0008(19)
C33C 0.051(3) 0.051(3) 0.033(2) 0.007(2) -0.001(2) -0.006(2)
C34C 0.047(3) 0.068(4) 0.046(3) 0.018(3) -0.009(2) -0.002(3)
C35C 0.044(3) 0.054(3) 0.055(3) 0.020(3) 0.005(2) 0.013(2)
C36C 0.051(3) 0.036(2) 0.039(3) 0.006(2) 0.009(2) 0.006(2)
C37C 0.072(4) 0.071(4) 0.042(3) -0.003(3) -0.022(3) -0.010(3)
F37A 0.078(3) 0.142(5) 0.122(4) -0.058(4) -0.013(3) -0.040(3)
F37B 0.196(6) 0.059(3) 0.072(3) -0.025(2) -0.053(4) 0.014(3)
F37C 0.138(5) 0.125(4) 0.053(3) -0.031(3) 0.023(3) -0.035(4)
C38C 0.068(4) 0.081(5) 0.092(5) 0.034(4) 0.002(4) 0.027(4)
F38A 0.127(4) 0.085(3) 0.159(5) 0.069(3) 0.056(3) 0.057(3)
F38B 0.182(6) 0.151(5) 0.122(4) 0.061(4) 0.076(4) 0.126(4)
F38C 0.081(4) 0.151(5) 0.347(11) -0.032(6) -0.077(5) 0.063(4)
C41C 0.039(2) 0.027(2) 0.031(2) 0.0003(17) 0.0058(18) 0.0032(17)
C42C 0.050(3) 0.033(2) 0.031(2) -0.0021(18) 0.0039(19) 0.000(2)
C43C 0.052(3) 0.034(2) 0.038(2) 0.0062(19) 0.002(2) -0.002(2)
C44C 0.040(2) 0.027(2) 0.048(3) 0.0015(19) 0.002(2) -0.0009(18)
C45C 0.032(2) 0.030(2) 0.038(2) -0.0047(18) 0.0012(18) 0.0009(17)
C46C 0.041(2) 0.030(2) 0.031(2) -0.0007(17) 0.0049(18) 0.0031(18)
C48C 0.046(3) 0.038(3) 0.049(3) -0.008(2) 0.001(2) -0.007(2)
F48A 0.079(3) 0.125(5) 0.077(3) -0.052(3) -0.044(3) 0.036(3)
F48B 0.080(3) 0.093(3) 0.051(2) -0.038(2) 0.022(2) -0.033(3)
F48C 0.162(5) 0.036(2) 0.058(3) -0.0140(18) 0.007(3) -0.029(3)
B1D 0.029(2) 0.029(2) 0.025(2) 0.0006(18) 0.0006(18) 0.0005(18)
C11D 0.029(2) 0.032(2) 0.026(2) 0.0025(16) 0.0021(16) -0.0018(17)
C12D 0.049(3) 0.032(2) 0.031(2) 0.0013(18) -0.0007(19) -0.0062(19)
C13D 0.060(3) 0.038(3) 0.034(2) 0.010(2) 0.001(2) -0.004(2)
C14D 0.054(3) 0.050(3) 0.024(2) 0.007(2) -0.003(2) -0.001(2)
C15D 0.036(2) 0.039(2) 0.024(2) 0.0005(17) -0.0001(17) -0.0014(18)
C16D 0.030(2) 0.033(2) 0.030(2) 0.0028(17) -0.0008(17) -0.0012(17)
C17D 0.116(6) 0.060(4) 0.042(3) 0.022(3) -0.004(3) -0.012(4)
F17D 0.143(4) 0.072(3) 0.154(5) 0.045(3) -0.008(4) -0.052(3)
F17E 0.184(5) 0.050(2) 0.100(3) 0.014(2) 0.006(3) 0.033(3)
F17F 0.317(8) 0.053(2) 0.045(2) 0.0245(18) -0.018(3) -0.028(3)
C18D 0.047(3) 0.049(3) 0.034(2) -0.002(2) -0.005(2) 0.002(2)
F18D 0.0691(19) 0.0403(15) 0.0426(16) -0.0064(12) -0.0119(14) 0.0012(13)
F18E 0.088(2) 0.082(2) 0.0311(15) -0.0137(15) 0.0100(15) -0.0047(19)
F18F 0.0561(19) 0.064(2) 0.063(2) -0.0079(16) -0.0308(15) 0.0012(15)
C21D 0.030(2) 0.031(2) 0.0201(18) 0.0019(15) -0.0034(15) 0.0017(16)
C22D 0.029(2) 0.035(2) 0.0230(19) 0.0037(16) 0.0046(16) 0.0023(17)
C23D 0.030(2) 0.032(2) 0.027(2) 0.0016(17) 0.0009(16) 0.0046(17)
C24D 0.033(2) 0.035(2) 0.032(2) 0.0026(18) 0.0030(17) -0.0051(18)
C25D 0.033(2) 0.039(2) 0.033(2) 0.0004(18) 0.0074(18) -0.0004(18)
C26D 0.029(2) 0.032(2) 0.032(2) -0.0002(17) 0.0027(17) 0.0014(17)
C27D 0.047(3) 0.034(2) 0.054(3) 0.002(2) 0.013(2) 0.002(2)
F27J 0.082(2) 0.062(2) 0.0477(18) -0.0183(15) 0.0137(16) 0.0125(17)
F27K 0.076(2) 0.0278(14) 0.094(2) 0.0029(15) 0.0372(19) 0.0013(14)
F27L 0.0404(16) 0.0484(17) 0.080(2) 0.0044(15) 0.0149(15) 0.0142(13)
C28D 0.043(3) 0.042(3) 0.074(4) 0.005(3) 0.016(3) -0.002(2)
F28J 0.0283(17) 0.219(5) 0.057(2) -0.005(3) 0.0063(15) -0.002(2)
F28K 0.065(2) 0.085(2) 0.0484(18) 0.0000(17) 0.0254(15) 0.0160(18)
F28L 0.095(3) 0.063(2) 0.136(4) 0.023(2) 0.076(3) 0.000(2)
C31D 0.031(2) 0.033(2) 0.026(2) -0.0060(16) 0.0030(16) 0.0010(17)
C32D 0.035(2) 0.050(3) 0.029(2) 0.0026(19) 0.0039(18) 0.005(2)
C33D 0.037(3) 0.068(3) 0.037(3) 0.001(2) 0.000(2) 0.007(2)
C34D 0.030(2) 0.069(3) 0.048(3) -0.012(3) -0.001(2) -0.001(2)
C35D 0.034(2) 0.046(3) 0.048(3) -0.012(2) 0.008(2) -0.006(2)
C36D 0.037(2) 0.035(2) 0.031(2) -0.0032(18) 0.0045(18) -0.0019(18)
C38D 0.037(3) 0.074(4) 0.076(4) -0.006(3) 0.004(3) -0.019(3)
C41D 0.033(2) 0.026(2) 0.026(2) 0.0028(16) 0.0034(16) -0.0025(16)
C42D 0.035(2) 0.032(2) 0.027(2) 0.0021(17) 0.0031(17) 0.0006(17)
C43D 0.045(3) 0.038(2) 0.028(2) -0.0005(18) 0.0067(19) -0.005(2)
C44D 0.047(3) 0.036(2) 0.045(3) -0.006(2) 0.017(2) 0.001(2)
C45D 0.034(2) 0.033(2) 0.050(3) -0.002(2) 0.008(2) 0.0010(18)
C46D 0.030(2) 0.034(2) 0.035(2) 0.0000(18) 0.0004(17) -0.0027(17)
C47D 0.072(4) 0.063(4) 0.033(3) -0.010(2) 0.004(3) 0.004(3)
F47J 0.099(3) 0.0545(18) 0.0330(15) -0.0140(13) 0.0101(15) -0.0041(17)
F47K 0.058(2) 0.148(4) 0.059(2) -0.037(2) 0.0052(17) -0.030(2)
F47L 0.141(4) 0.071(2) 0.051(2) -0.0193(18) -0.038(2) 0.041(2)
C48D 0.044(3) 0.052(3) 0.078(4) -0.007(3) 0.010(3) 0.007(2)
F48J 0.061(2) 0.123(4) 0.229(6) 0.122(4) 0.048(3) 0.044(2)
F48K 0.088(3) 0.180(5) 0.153(5) -0.093(4) -0.022(3) 0.080(3)
F48L 0.0383(18) 0.085(3) 0.130(3) 0.008(2) -0.0080(19) 0.0027(17)

loop_
_atom_type_symbol
_atom_type_description
_atom_type_scat_dispersion_real
_atom_type_scat_dispersion_imag
_atom_type_scat_source
C C 0.0033 0.0016 'International Tables Vol C Tables 4.2.6.8 and 6.1.1.4'
H H 0.0000 0.0000 'International Tables Vol C Tables 4.2.6.8 and 6.1.1.4'
N N 0.0061 0.0033 'International Tables Vol C Tables 4.2.6.8 and 6.1.1.4'
Cl Cl 0.1484 0.1585 'International Tables Vol C Tables 4.2.6.8 and 6.1.1.4'
Rh Rh -1.1178 0.9187 'International Tables Vol C Tables 4.2.6.8 and 6.1.1.4'
B B 0.0013 0.0007 'International Tables Vol C Tables 4.2.6.8 and 6.1.1.4'
F F 0.0171 0.0103 'International Tables Vol C Tables 4.2.6.8 and 6.1.1.4'

loop_
_geom_angle_atom_site_label_1
_geom_angle_atom_site_label_2
_geom_angle_atom_site_label_3
_geom_angle
C4A' Rh1 N1A 84.78(14)
C4A' Rh1 C3E 162.81(15)
N1A Rh1 C3E 110.59(16)
C4A' Rh1 C5E 101.80(16)
N1A Rh1 C5E 114.74(17)
C3E Rh1 C5E 65.33(17)
C4A' Rh1 C1E 97.32(15)
N1A Rh1 C1E 153.71(18)
C3E Rh1 C1E 65.50(17)
C5E Rh1 C1E 39.09(19)
C4A' Rh1 C2E 125.97(16)
N1A Rh1 C2E 149.21(17)
C3E Rh1 C2E 39.39(18)
C5E Rh1 C2E 65.02(18)
C1E Rh1 C2E 38.52(17)
C4A' Rh1 C4E 135.65(16)
N1A Rh1 C4E 95.48(16)
C3E Rh1 C4E 38.60(18)
C5E Rh1 C4E 38.56(18)
C1E Rh1 C4E 64.79(19)
C2E Rh1 C4E 64.73(18)
C4A' Rh1 Cl1A 88.90(11)
N1A Rh1 Cl1A 86.33(11)
C3E Rh1 Cl1A 99.43(13)
C5E Rh1 Cl1A 156.89(13)
C1E Rh1 Cl1A 119.84(15)
C2E Rh1 Cl1A 92.08(13)
C4E Rh1 Cl1A 135.44(13)
C2E C1E C5E 108.0(4)
C2E C1E C6E 125.9(5)
C5E C1E C6E 126.1(5)
C2E C1E Rh1 70.9(2)
C5E C1E Rh1 70.3(2)
C6E C1E Rh1 125.6(3)
C1E C2E C3E 108.0(4)
C1E C2E C7E 125.6(5)
C3E C2E C7E 126.4(5)
C1E C2E Rh1 70.6(2)
C3E C2E Rh1 69.5(2)
C7E C2E Rh1 126.9(4)
C4E C3E C2E 107.5(4)
C4E C3E C8E 127.1(5)
C2E C3E C8E 125.3(5)
C4E C3E Rh1 71.9(3)
C2E C3E Rh1 71.1(2)
C8E C3E Rh1 125.9(3)
C3E C4E C5E 108.6(4)
C3E C4E C9E 125.5(5)
C5E C4E C9E 125.9(5)
C3E C4E Rh1 69.5(3)
C5E C4E Rh1 70.0(3)
C9E C4E Rh1 126.0(3)
C4E C5E C1E 107.8(4)
C4E C5E C10E 126.0(5)
C1E C5E C10E 125.8(5)
C4E C5E Rh1 71.4(2)
C1E C5E Rh1 70.6(3)
C10E C5E Rh1 129.5(3)
C1E C6E H6EA 109.5
C1E C6E H6EB 109.5
H6EA C6E H6EB 109.5
C1E C6E H6EC 109.5
H6EA C6E H6EC 109.5
H6EB C6E H6EC 109.5
C2E C7E H7EA 109.5
C2E C7E H7EB 109.5
H7EA C7E H7EB 109.5
C2E C7E H7EC 109.5
H7EA C7E H7EC 109.5
H7EB C7E H7EC 109.5
C3E C8E H8EA 109.5
C3E C8E H8EB 109.5
H8EA C8E H8EB 109.5
C3E C8E H8EC 109.5
H8EA C8E H8EC 109.5
H8EB C8E H8EC 109.5
C4E C9E H9EA 109.5
C4E C9E H9EB 109.5
H9EA C9E H9EB 109.5
C4E C9E H9EC 109.5
H9EA C9E H9EC 109.5
H9EB C9E H9EC 109.5
C5E C10E H10A 109.5
C5E C10E H10B 109.5
H10A C10E H10B 109.5
C5E C10E H10C 109.5
H10A C10E H10C 109.5
H10B C10E H10C 109.5
C5A N1A N2A 105.8(4)
C5A N1A Rh1 129.2(4)
N2A N1A Rh1 124.5(3)
C3A N2A N1A 110.6(4)
C3A N2A C1A 128.9(4)
N1A N2A C1A 120.5(3)
N2A C3A C4A 107.4(5)
N2A C3A H3A 126.3
C4A C3A H3A 126.3
C3A C4A C5A 105.7(5)
C3A C4A H4A 127.1
C5A C4A H4A 127.1
N1A C5A C4A 110.4(5)
N1A C5A H5A 124.8
C4A C5A H5A 124.8
N2A C1A N3A' 110.7(4)
N2A C1A H1AA 109.5
N3A' C1A H1AA 109.5
N2A C1A H1AB 109.5
N3A' C1A H1AB 109.5
H1AA C1A H1AB 108.1
C5A' N1A' N2A' 112.2(4)
C5A' N1A' C8 120.0(4)
N2A' N1A' C8 127.5(4)
N1A' N2A' N3A' 103.6(4)
C4A' N3A' N2A' 107.4(4)
C4A' N3A' C1A 120.6(4)
N2A' N3A' C1A 131.9(4)
C5A' C4A' N3A' 110.4(4)
C5A' C4A' Rh1 125.2(3)
N3A' C4A' Rh1 124.1(3)
C4A' C5A' N1A' 106.4(3)
C4A' C5A' H5A' 126.8
N1A' C5A' H5A' 126.8
C2 C1 C6 118.0(5)
C2 C1 C7 123.9(4)
C6 C1 C7 118.1(5)
C3 C2 C1 119.2(5)
C3 C2 C8 117.2(5)
C1 C2 C8 123.6(5)
C4 C3 C2 121.1(6)
C4 C3 H3 119.4
C2 C3 H3 119.4
C5 C4 C3 119.9(6)
C5 C4 H4 120.1
C3 C4 H4 120.1
C6 C5 C4 119.6(5)
C6 C5 H5 120.2
C4 C5 H5 120.2
C5 C6 C1 122.1(6)
C5 C6 H6 119.0
C1 C6 H6 119.0
N1B' C7 C1 113.1(4)
N1B' C7 H7A 109.0
C1 C7 H7A 109.0
N1B' C7 H7B 109.0
C1 C7 H7B 109.0
H7A C7 H7B 107.8
N1A' C8 C2 110.0(4)
N1A' C8 H8A 109.7
C2 C8 H8A 109.7
N1A' C8 H8B 109.7
C2 C8 H8B 109.7
H8A C8 H8B 108.2
N3B' Rh2 N2B 84.05(15)
N3B' Rh2 C3F 102.9(3)
N2B Rh2 C3F 116.2(3)
N3B' Rh2 C1F 163.49(19)
N2B Rh2 C1F 110.5(2)
C3F Rh2 C1F 64.1(3)
N3B' Rh2 C2F 136.4(4)
N2B Rh2 C2F 95.7(2)
C3F Rh2 C2F 38.9(4)
C1F Rh2 C2F 37.7(3)
N3B' Rh2 C4F 99.19(18)
N2B Rh2 C4F 155.1(2)
C3F Rh2 C4F 38.9(3)
C1F Rh2 C4F 64.3(2)
C2F Rh2 C4F 64.9(3)
N3B' Rh2 C5F 127.74(19)
N2B Rh2 C5F 148.2(2)
C3F Rh2 C5F 63.5(2)
C1F Rh2 C5F 38.5(2)
C2F Rh2 C5F 63.7(2)
C4F Rh2 C5F 37.4(2)
N3B' Rh2 Cl1B 88.68(10)
N2B Rh2 Cl1B 85.38(10)
C3F Rh2 Cl1B 156.10(19)
C1F Rh2 Cl1B 100.0(2)
C2F Rh2 Cl1B 134.9(4)
C4F Rh2 Cl1B 119.20(19)
C5F Rh2 Cl1B 92.82(15)
C2F C1F C5F 108.2(7)
C2F C1F C6F 126.0(9)
C5F C1F C6F 125.7(9)
C2F C1F Rh2 71.4(4)
C5F C1F Rh2 71.6(3)
C6F C1F Rh2 125.7(5)
C1F C2F C3F 107.7(6)
C1F C2F C7F 127.1(12)
C3F C2F C7F 125.2(12)
C1F C2F Rh2 70.8(3)
C3F C2F Rh2 70.3(4)
C7F C2F Rh2 124.7(5)
C2F C3F C4F 107.7(6)
C2F C3F C8F 127.2(11)
C4F C3F C8F 124.9(11)
C2F C3F Rh2 70.8(4)
C4F C3F Rh2 71.1(3)
C8F C3F Rh2 127.5(5)
C5F C4F C3F 107.1(6)
C5F C4F C9F 125.6(8)
C3F C4F C9F 127.2(9)
C5F C4F Rh2 71.6(3)
C3F C4F Rh2 70.0(3)
C9F C4F Rh2 125.6(4)
C4F C5F C1F 109.2(5)
C4F C5F C10F 125.7(7)
C1F C5F C10F 125.1(7)
C4F C5F Rh2 71.0(3)
C1F C5F Rh2 69.9(3)
C10F C5F Rh2 126.6(4)
C1F C6F H6FA 109.5
C1F C6F H6FB 109.5
H6FA C6F H6FB 109.5
C1F C6F H6FC 109.5
H6FA C6F H6FC 109.5
H6FB C6F H6FC 109.5
C2F C7F H7FA 109.5
C2F C7F H7FB 109.5
H7FA C7F H7FB 109.5
C2F C7F H7FC 109.5
H7FA C7F H7FC 109.5
H7FB C7F H7FC 109.5
C3F C8F H8FA 109.5
C3F C8F H8FB 109.5
H8FA C8F H8FB 109.5
C3F C8F H8FC 109.5
H8FA C8F H8FC 109.5
H8FB C8F H8FC 109.5
C4F C9F H9FA 109.5
C4F C9F H9FB 109.5
H9FA C9F H9FB 109.5
C4F C9F H9FC 109.5
H9FA C9F H9FC 109.5
H9FB C9F H9FC 109.5
C5F C10F H10D 109.5
C5F C10F H10E 109.5
H10D C10F H10E 109.5
C5F C10F H10F 109.5
H10D C10F H10F 109.5
H10E C10F H10F 109.5
C5B N1B N2B 110.4(4)
C5B N1B C1B 128.8(4)
N2B N1B C1B 120.7(4)
C3B N2B N1B 105.7(4)
C3B N2B Rh2 127.8(3)
N1B N2B Rh2 125.3(3)
N2B C3B C4B 110.7(5)
N2B C3B H3B 124.6
C4B C3B H3B 124.6
C5B C4B C3B 105.3(5)
C5B C4B H4B 127.4
C3B C4B H4B 127.4
N1B C5B C4B 107.8(5)
N1B C5B H5B 126.1
C4B C5B H5B 126.1
N1B C1B C4B' 110.4(4)
N1B C1B H1BA 109.6
C4B' C1B H1BA 109.6
N1B C1B H1BB 109.6
C4B' C1B H1BB 109.6
H1BA C1B H1BB 108.1
N2B' N1B' C5B' 111.6(4)
N2B' N1B' C7 120.2(4)
C5B' N1B' C7 128.2(4)
N3B' N2B' N1B' 105.5(4)
N2B' N3B' C4B' 110.5(4)
N2B' N3B' Rh2 124.8(3)
C4B' N3B' Rh2 124.6(3)
N3B' C4B' C5B' 107.1(4)
N3B' C4B' C1B 121.6(4)
C5B' C4B' C1B 131.2(4)
N1B' C5B' C4B' 105.3(4)
N1B' C5B' H5B' 127.4
C4B' C5B' H5B' 127.4
C21C B1C C41C 111.6(4)
C21C B1C C31C 109.9(3)
C41C B1C C31C 107.7(3)
C21C B1C C11C 108.3(3)
C41C B1C C11C 106.6(3)
C31C B1C C11C 112.8(4)
C12C C11C C16C 116.0(4)
C12C C11C B1C 124.6(4)
C16C C11C B1C 118.6(4)
C11C C12C C13C 121.8(5)
C11C C12C H12C 119.1
C13C C12C H12C 119.1
C14C C13C C12C 120.5(5)
C14C C13C C17C 120.2(4)
C12C C13C C17C 119.2(4)
C13C C14C C15C 118.8(4)
C13C C14C H14C 120.6
C15C C14C H14C 120.6
C16C C15C C14C 119.8(5)
C16C C15C C18C 121.9(4)
C14C C15C C18C 118.1(4)
C15C C16C C11C 123.0(5)
C15C C16C H16C 118.5
C11C C16C H16C 118.5
F17A C17C F17B 109.5
F17A C17C F17C 109.5
F17B C17C F17C 109.5
F17A C17C C13C 109.5(2)
F17B C17C C13C 109.5(2)
F17C C17C C13C 109.5(2)
F18A C18C F18B 109.5
F18A C18C F18C 109.5
F18B C18C F18C 109.5
F18A C18C C15C 109.5(2)
F18B C18C C15C 109.5(2)
F18C C18C C15C 109.5(2)
C26C C21C C22C 115.6(4)
C26C C21C B1C 126.0(4)
C22C C21C B1C 118.5(4)
C23C C22C C21C 122.7(4)
C23C C22C H22C 118.7
C21C C22C H22C 118.7
C22C C23C C24C 120.4(4)
C22C C23C C27C 117.8(3)
C24C C23C C27C 121.9(3)
C25C C24C C23C 118.4(4)
C25C C24C H24C 120.8
C23C C24C H24C 120.8
C24C C25C C26C 120.5(4)
C24C C25C C28C 119.7(4)
C26C C25C C28C 119.9(4)
C21C C26C C25C 122.5(4)
C21C C26C H26C 118.7
C25C C26C H26C 118.7
F27A C27C F27C 109.5
F27A C27C F27B 109.5
F27C C27C F27B 109.5
F27A C27C C23C 109.47(16)
F27C C27C C23C 109.47(16)
F27B C27C C23C 109.47(17)
F28H C28C F28G 107.2(8)
F28E C28C F28F 106.3(8)
F28A C28C F28C 107.6(7)
F28H C28C F28I 105.0(8)
F28G C28C F28I 102.5(8)
F28E C28C F28D 107.1(8)
F28F C28C F28D 103.2(8)
F28A C28C F28B 106.7(6)
F28C C28C F28B 105.9(7)
F28E C28C C25C 114.9(6)
F28H C28C C25C 115.4(7)
F28G C28C C25C 115.7(6)
F28A C28C C25C 111.3(5)
F28F C28C C25C 114.6(6)
F28C C28C C25C 112.2(5)
F28I C28C C25C 109.7(6)
F28D C28C C25C 110.0(6)
F28B C28C C25C 112.7(5)
C32C C31C C36C 114.9(4)
C32C C31C B1C 124.3(4)
C36C C31C B1C 120.8(4)
C33C C32C C31C 122.9(4)
C33C C32C H32C 118.6
C31C C32C H32C 118.6
C34C C33C C32C 120.3(5)
C34C C33C C37C 120.1(5)
C32C C33C C37C 119.6(5)
C35C C34C C33C 118.4(5)
C35C C34C H34C 120.8
C33C C34C H34C 120.8
C34C C35C C36C 120.5(5)
C34C C35C C38C 120.4(5)
C36C C35C C38C 119.2(5)
C35C C36C C31C 123.0(5)
C35C C36C H36C 118.5
C31C C36C H36C 118.5
F37F C37C F37E 107(2)
F37F C37C F37D 108(2)
F37E C37C F37D 106(2)
F37A C37C F37C 104.7(5)
F37A C37C F37B 106.6(6)
F37C C37C F37B 104.1(6)
F37F C37C C33C 115(3)
F37E C37C C33C 113.7(19)
F37D C37C C33C 106.6(19)
F37A C37C C33C 113.9(5)
F37C C37C C33C 113.1(5)
F37B C37C C33C 113.6(4)
F38C C38C F38A 109.5
F38C C38C F38B 109.5
F38A C38C F38B 109.5
F38C C38C C35C 109.5(3)
F38A C38C C35C 109.5(2)
F38B C38C C35C 109.5(2)
C46C C41C C42C 115.5(4)
C46C C41C B1C 123.2(4)
C42C C41C B1C 121.3(4)
C41C C42C C43C 122.1(4)
C41C C42C H42C 119.0
C43C C42C H42C 119.0
C44C C43C C42C 121.1(4)
C44C C43C C47C 115.0(6)
C42C C43C C47C 122.4(6)
C44C C43C C47' 121.1(5)
C42C C43C C47' 117.5(5)
C47C C43C C47' 18.8(5)
C45C C44C C43C 117.8(4)
C45C C44C H44C 121.1
C43C C44C H44C 121.1
C44C C45C C46C 120.9(4)
C44C C45C C48C 120.4(4)
C46C C45C C48C 118.7(4)
C45C C46C C41C 122.6(4)
C45C C46C H46C 118.7
C41C C46C H46C 118.7
F47A C47C F47B 105.0(11)
F47A C47C F47C 105.6(11)
F47B C47C F47C 96.0(10)
F47G C47C F47H 119.9(14)
F47E C47C C43C 133.0(13)
F47G C47C C43C 123.2(13)
F47A C47C C43C 120.1(9)
F47B C47C C43C 114.3(10)
F47C C47C C43C 112.8(9)
F47H C47C C43C 115.1(9)
F47E C47C F47D 116.3(15)
C43C C47C F47D 107.2(9)
F47E C47C F47F 99.0(12)
C43C C47C F47F 100.6(8)
F47D C47C F47F 86.5(8)
F47B C47' F47C 117.3(12)
F47F C47' F47E 107.8(10)
F47F C47' F47D 109.9(9)
F47E C47' F47D 101.7(9)
F47G C47' F47H 113.9(10)
F47G C47' F47I 109.0(10)
F47H C47' F47I 95.9(8)
F47B C47' C43C 121.8(9)
F47C C47' C43C 120.8(8)
F47F C47' C43C 122.0(8)
F47G C47' C43C 115.5(9)
F47E C47' C43C 105.3(8)
F47D C47' C43C 108.1(7)
F47H C47' C43C 109.7(7)
F47I C47' C43C 111.1(7)
F47B C47' F47A 89.3(7)
F47C C47' F47A 90.3(7)
C43C C47' F47A 94.0(5)
C47C F47A C47' 7.3(8)
C47' F47B C47C 21.2(6)
C47' F47C C47C 20.8(6)
C47' F47D C47C 19.4(5)
C47C F47E C47' 18.2(9)
C47' F47F C47C 9.5(7)
C47C F47G C47' 22.0(6)
C47C F47H C47' 19.7(5)
F48D C48C F48E 111.3(16)
F48D C48C F48F 109.1(16)
F48E C48C F48F 105.1(16)
F48A C48C F48C 106.8(5)
F48A C48C F48B 104.0(5)
F48C C48C F48B 103.8(5)
F48D C48C C45C 114.1(12)
F48E C48C C45C 108.3(15)
F48F C48C C45C 108.4(15)
F48A C48C C45C 114.3(4)
F48C C48C C45C 114.2(4)
F48B C48C C45C 112.7(4)
C41D B1D C21D 109.3(3)
C41D B1D C11D 111.2(3)
C21D B1D C11D 109.7(3)
C41D B1D C31D 106.7(3)
C21D B1D C31D 109.6(3)
C11D B1D C31D 110.3(3)
C16D C11D C12D 115.1(4)
C16D C11D B1D 122.9(4)
C12D C11D B1D 122.0(4)
C13D C12D C11D 122.6(4)
C13D C12D H12D 118.7
C11D C12D H12D 118.7
C14D C13D C12D 120.6(4)
C14D C13D C17D 120.9(4)
C12D C13D C17D 118.5(4)
C15D C14D C13D 118.1(4)
C15D C14D H14D 120.9
C13D C14D H14D 120.9
C14D C15D C16D 120.9(4)
C14D C15D C18D 118.1(3)
C16D C15D C18D 121.0(3)
C15D C16D C11D 122.6(4)
C15D C16D H16D 118.7
C11D C16D H16D 118.7
F17D C17D F17F 109.5
F17D C17D F17E 109.5
F17F C17D F17E 109.5
F17D C17D C13D 109.5(2)
F17F C17D C13D 109.5(2)
F17E C17D C13D 109.5(2)
F18E C18D F18F 109.5
F18E C18D F18D 109.5
F18F C18D F18D 109.5
F18E C18D C15D 109.47(17)
F18F C18D C15D 109.47(17)
F18D C18D C15D 109.47(17)
C26D C21D C22D 114.9(4)
C26D C21D B1D 123.9(4)
C22D C21D B1D 121.2(3)
C23D C22D C21D 123.2(4)
C23D C22D H22D 118.4
C21D C22D H22D 118.4
C22D C23D C24D 120.6(4)
C22D C23D C27D 118.7(3)
C24D C23D C27D 120.7(3)
C25D C24D C23D 118.0(4)
C25D C24D H24D 121.0
C23D C24D H24D 121.0
C24D C25D C26D 120.8(4)
C24D C25D C28D 119.0(4)
C26D C25D C28D 120.2(4)
C25D C26D C21D 122.4(4)
C25D C26D H26D 118.8
C21D C26D H26D 118.8
F27L C27D F27J 109.5
F27L C27D F27K 109.5
F27J C27D F27K 109.5
F27L C27D C23D 109.47(17)
F27J C27D C23D 109.47(16)
F27K C27D C23D 109.47(16)
F28L C28D F28J 109.5
F28L C28D F28K 109.5
F28J C28D F28K 109.5
F28L C28D C25D 109.47(18)
F28J C28D C25D 109.47(18)
F28K C28D C25D 109.47(18)
C32D C31D C36D 115.8(4)
C32D C31D B1D 120.7(4)
C36D C31D B1D 123.0(4)
C31D C32D C33D 122.3(4)
C31D C32D H32D 118.9
C33D C32D H32D 118.9
C34D C33D C37E 114.7(6)
C34D C33D C32D 120.7(5)
C37E C33D C32D 124.1(6)
C34D C33D C37D 125.7(5)
C37E C33D C37D 16.6(6)
C32D C33D C37D 113.3(5)
C33D C34D C35D 118.3(4)
C33D C34D H34D 120.8
C35D C34D H34D 120.8
C34D C35D C36D 120.8(4)
C34D C35D C38D 119.1(5)
C36D C35D C38D 120.1(5)
C35D C36D C31D 122.2(4)
C35D C36D H36D 118.9
C31D C36D H36D 118.9
F37M C37D F37O 134.4(13)
F37L C37D F37K 114.3(12)
F37L C37D F37J 103.6(9)
F37K C37D F37J 110.7(11)
F37M C37D C33D 115.5(10)
F37O C37D C33D 108.6(9)
F37L C37D C33D 117.2(10)
F37K C37D C33D 108.5(11)
F37J C37D C33D 101.5(8)
F37M C37D F37N 99.1(9)
F37O C37D F37N 90.3(8)
C33D C37D F37N 91.8(6)
F37N C37E F37M 107.1(10)
F37K C37E F37J 114.5(13)
F37K C37E C33D 129.4(11)
F37N C37E C33D 121.6(9)
F37M C37E C33D 117.3(9)
F37J C37E C33D 115.6(9)
F37N C37E F37O 96.4(8)
F37M C37E F37O 100.5(9)
C33D C37E F37O 109.8(8)
F37K C37E F37L 89.5(10)
F37J C37E F37L 82.5(7)
C33D C37E F37L 103.4(7)
C37E F37J C37D 20.7(6)
C37E F37K C37D 22.9(8)
C37D F37L C37E 2.8(9)
C37D F37M C37E 20.5(7)
C37E F37N C37D 13.8(8)
C37D F37O C37E 19.0(7)
F38K C38D F38L 104.3(10)
F38M C38D F38N 101.6(11)
F38R C38D F38Q 113.1(8)
F38M C38D F38O 112.4(12)
F38N C38D F38O 102.3(9)
F38K C38D F38J 96.4(9)
F38L C38D F38J 105.0(9)
F38R C38D F38P 107.2(8)
F38Q C38D F38P 104.1(7)
F38M C38D C35D 117.8(9)
F38R C38D C35D 114.7(6)
F38K C38D C35D 115.4(8)
F38L C38D C35D 117.5(8)
F38N C38D C35D 114.6(8)
F38Q C38D C35D 110.0(6)
F38O C38D C35D 107.2(7)
F38J C38D C35D 115.4(5)
F38P C38D C35D 106.9(5)
C42D C41D C46D 114.9(4)
C42D C41D B1D 121.6(4)
C46D C41D B1D 123.4(4)
C43D C42D C41D 122.9(4)
C43D C42D H42D 118.5
C41D C42D H42D 118.5
C44D C43D C42D 120.6(4)
C44D C43D C47D 120.7(4)
C42D C43D C47D 118.6(4)
C43D C44D C45D 118.3(4)
C43D C44D H44D 120.9
C45D C44D H44D 120.9
C44D C45D C46D 120.8(4)
C44D C45D C48D 119.1(4)
C46D C45D C48D 120.2(4)
C45D C46D C41D 122.5(4)
C45D C46D H46D 118.7
C41D C46D H46D 118.7
F47J C47D F47L 109.5
F47J C47D F47K 109.5
F47L C47D F47K 109.5
F47J C47D C43D 109.47(18)
F47L C47D C43D 109.47(19)
F47K C47D C43D 109.47(18)
F48K C48D F48J 109.5
F48K C48D F48L 109.5
F48J C48D F48L 109.5
F48K C48D C45D 109.5(2)
F48J C48D C45D 109.5(2)
F48L C48D C45D 109.47(19)

loop_
_geom_bond_atom_site_label_1
_geom_bond_atom_site_label_2
_geom_bond_distance
Rh1 C4A' 2.099(4)
Rh1 N1A 2.111(4)
Rh1 C3E 2.132(4)
Rh1 C5E 2.145(4)
Rh1 C1E 2.149(4)
Rh1 C2E 2.152(4)
Rh1 C4E 2.163(5)
Rh1 Cl1A 2.4104(12)
C1E C2E 1.419(7)
C1E C5E 1.436(7)
C1E C6E 1.503(7)
C2E C3E 1.444(7)
C2E C7E 1.480(7)
C3E C4E 1.420(7)
C3E C8E 1.491(6)
C4E C5E 1.423(7)
C4E C9E 1.496(7)
C5E C10E 1.497(7)
C6E H6EA 0.9600
C6E H6EB 0.9600
C6E H6EC 0.9600
C7E H7EA 0.9600
C7E H7EB 0.9600
C7E H7EC 0.9600
C8E H8EA 0.9600
C8E H8EB 0.9600
C8E H8EC 0.9600
C9E H9EA 0.9600
C9E H9EB 0.9600
C9E H9EC 0.9600
C10E H10A 0.9600
C10E H10B 0.9600
C10E H10C 0.9600
N1A C5A 1.330(6)
N1A N2A 1.353(5)
N2A C3A 1.347(6)
N2A C1A 1.456(6)
C3A C4A 1.362(8)
C3A H3A 0.9300
C4A C5A 1.386(8)
C4A H4A 0.9300
C5A H5A 0.9300
C1A N3A' 1.489(6)
C1A H1AA 0.9700
C1A H1AB 0.9700
N1A' C5A' 1.329(5)
N1A' N2A' 1.350(6)
N1A' C8 1.463(6)
N2A' N3A' 1.383(6)
N3A' C4A' 1.355(6)
C4A' C5A' 1.301(5)
C5A' H5A' 0.9300
C1 C2 1.395(7)
C1 C6 1.404(7)
C1 C7 1.513(7)
C2 C3 1.395(8)
C2 C8 1.518(7)
C3 C4 1.383(8)
C3 H3 0.9300
C4 C5 1.373(9)
C4 H4 0.9300
C5 C6 1.367(9)
C5 H5 0.9300
C6 H6 0.9300
C7 N1B' 1.470(6)
C7 H7A 0.9700
C7 H7B 0.9700
C8 H8A 0.9700
C8 H8B 0.9700
Rh2 N3B' 2.110(4)
Rh2 N2B 2.118(4)
Rh2 C3F 2.131(6)
Rh2 C1F 2.130(6)
Rh2 C2F 2.137(6)
Rh2 C4F 2.144(5)
Rh2 C5F 2.152(5)
Rh2 Cl1B 2.3836(11)
C1F C2F 1.379(12)
C1F C5F 1.413(8)
C1F C6F 1.504(10)
C2F C3F 1.422(13)
C2F C7F 1.497(10)
C3F C4F 1.424(11)
C3F C8F 1.506(10)
C4F C5F 1.378(8)
C4F C9F 1.496(10)
C5F C10F 1.496(8)
C6F H6FA 0.9600
C6F H6FB 0.9600
C6F H6FC 0.9600
C7F H7FA 0.9600
C7F H7FB 0.9600
C7F H7FC 0.9600
C8F H8FA 0.9600
C8F H8FB 0.9600
C8F H8FC 0.9600
C9F H9FA 0.9600
C9F H9FB 0.9600
C9F H9FC 0.9600
C10F H10D 0.9600
C10F H10E 0.9600
C10F H10F 0.9600
N1B C5B 1.346(6)
N1B N2B 1.352(6)
N1B C1B 1.451(6)
N2B C3B 1.326(6)
C3B C4B 1.388(8)
C3B H3B 0.9300
C4B C5B 1.358(8)
C4B H4B 0.9300
C5B H5B 0.9300
C1B C4B' 1.489(7)
C1B H1BA 0.9700
C1B H1BB 0.9700
N1B' N2B' 1.337(5)
N1B' C5B' 1.345(6)
N2B' N3B' 1.320(5)
N3B' C4B' 1.354(6)
C4B' C5B' 1.363(7)
C5B' H5B' 0.9300
B1C C21C 1.632(6)
B1C C41C 1.642(6)
B1C C31C 1.644(7)
B1C C11C 1.650(6)
C11C C12C 1.395(6)
C11C C16C 1.403(6)
C12C C13C 1.396(6)
C12C H12C 0.9300
C13C C14C 1.386(8)
C13C C17C 1.563(5)
C14C C15C 1.396(8)
C14C H14C 0.9300
C15C C16C 1.378(7)
C15C C18C 1.555(6)
C16C H16C 0.9300
C17C F17A 1.3200
C17C F17B 1.3200
C17C F17C 1.3200
C18C F18A 1.3200
C18C F18B 1.3200
C18C F18C 1.3200
C21C C26C 1.387(6)
C21C C22C 1.404(6)
C22C C23C 1.384(6)
C22C H22C 0.9300
C23C C24C 1.386(6)
C23C C27C 1.559(4)
C24C C25C 1.385(6)
C24C H24C 0.9300
C25C C26C 1.395(6)
C25C C28C 1.490(7)
C26C H26C 0.9300
C27C F27A 1.3200
C27C F27C 1.3200
C27C F27B 1.3200
C28C F28E 1.320(11)
C28C F28H 1.325(11)
C28C F28G 1.333(10)
C28C F28A 1.338(8)
C28C F28F 1.351(10)
C28C F28C 1.351(9)
C28C F28I 1.365(10)
C28C F28D 1.366(11)
C28C F28B 1.367(8)
C31C C32C 1.401(6)
C31C C36C 1.400(6)
C32C C33C 1.389(6)
C32C H32C 0.9300
C33C C34C 1.389(8)
C33C C37C 1.492(8)
C34C C35C 1.381(8)
C34C H34C 0.9300
C35C C36C 1.388(7)
C35C C38C 1.544(5)
C36C H36C 0.9300
C37C F37F 1.25(3)
C37C F37E 1.26(3)
C37C F37D 1.27(3)
C37C F37A 1.316(7)
C37C F37C 1.322(7)
C37C F37B 1.327(7)
C38C F38C 1.3200
C38C F38A 1.3200
C38C F38B 1.3200
C41C C46C 1.390(6)
C41C C42C 1.393(6)
C42C C43C 1.392(6)
C42C H42C 0.9300
C43C C44C 1.378(7)
C43C C47C 1.461(16)
C43C C47' 1.517(11)
C44C C45C 1.376(6)
C44C H44C 0.9300
C45C C46C 1.387(6)
C45C C48C 1.495(6)
C46C H46C 0.9300
C47C F47E 1.000(15)
C47C F47G 1.255(18)
C47C F47A 1.323(13)
C47C F47B 1.341(13)
C47C F47C 1.357(12)
C47C F47H 1.413(15)
C47C F47D 1.475(15)
C47C F47F 1.639(15)
C47' F47B 1.171(13)
C47' F47C 1.177(12)
C47' F47F 1.207(11)
C47' F47G 1.306(13)
C47' F47E 1.328(12)
C47' F47D 1.401(10)
C47' F47H 1.448(11)
C47' F47I 1.458(11)
C47' F47A 1.773(10)
C48C F48D 1.221(18)
C48C F48E 1.23(2)
C48C F48F 1.24(2)
C48C F48A 1.315(6)
C48C F48C 1.327(6)
C48C F48B 1.346(6)
B1D C41D 1.640(6)
B1D C21D 1.641(6)
B1D C11D 1.646(6)
B1D C31D 1.658(6)
C11D C16D 1.397(6)
C11D C12D 1.398(6)
C12D C13D 1.392(6)
C12D H12D 0.9300
C13D C14D 1.379(7)
C13D C17D 1.557(5)
C14D C15D 1.378(6)
C14D H14D 0.9300
C15D C16D 1.389(6)
C15D C18D 1.563(4)
C16D H16D 0.9300
C17D F17D 1.3200
C17D F17F 1.3200
C17D F17E 1.3200
C18D F18E 1.3200
C18D F18F 1.3200
C18D F18D 1.3200
C21D C26D 1.397(6)
C21D C22D 1.403(6)
C22D C23D 1.376(6)
C22D H22D 0.9300
C23D C24D 1.386(6)
C23D C27D 1.549(4)
C24D C25D 1.383(6)
C24D H24D 0.9300
C25D C26D 1.393(6)
C25D C28D 1.556(4)
C26D H26D 0.9300
C27D F27L 1.3200
C27D F27J 1.3200
C27D F27K 1.3200
C28D F28L 1.3200
C28D F28J 1.3200
C28D F28K 1.3200
C31D C32D 1.387(6)
C31D C36D 1.397(6)
C32D C33D 1.402(7)
C32D H32D 0.9300
C33D C34D 1.375(7)
C33D C37E 1.399(14)
C33D C37D 1.639(14)
C34D C35D 1.378(7)
C34D H34D 0.9300
C35D C36D 1.395(6)
C35D C38D 1.489(8)
C36D H36D 0.9300
C37D F37M 1.132(14)
C37D F37O 1.215(13)
C37D F37L 1.252(11)
C37D F37K 1.273(13)
C37D F37J 1.391(12)
C37D F37N 1.672(12)
C37E F37K 1.225(18)
C37E F37N 1.326(11)
C37E F37M 1.363(12)
C37E F37J 1.381(13)
C37E F37O 1.451(11)
C37E F37L 1.745(13)
C38D F38M 1.162(15)
C38D F38R 1.262(10)
C38D F38K 1.294(15)
C38D F38L 1.305(14)
C38D F38N 1.346(14)
C38D F38Q 1.380(10)
C38D F38O 1.412(15)
C38D F38J 1.439(11)
C38D F38P 1.454(11)
C41D C42D 1.395(6)
C41D C46D 1.406(6)
C42D C43D 1.391(6)
C42D H42D 0.9300
C43D C44D 1.376(7)
C43D C47D 1.549(5)
C44D C45D 1.385(7)
C44D H44D 0.9300
C45D C46D 1.385(6)
C45D C48D 1.552(5)
C46D H46D 0.9300
C47D F47J 1.3200
C47D F47L 1.3200
C47D F47K 1.3200
C48D F48K 1.3200
C48D F48J 1.3200
C48D F48L 1.3200

loop_
_geom_torsion_atom_site_label_1
_geom_torsion_atom_site_label_2
_geom_torsion_atom_site_label_3
_geom_torsion_atom_site_label_4
_geom_torsion
C5E C1E C2E C3E 1.1(5)
C6E C1E C2E C3E 179.7(4)
Rh1 C1E C2E C3E -59.7(3)
C5E C1E C2E C7E -177.1(4)
C6E C1E C2E C7E 1.5(8)
Rh1 C1E C2E C7E 122.1(5)
C5E C1E C2E Rh1 60.8(3)
C6E C1E C2E Rh1 -120.6(5)
C1E C2E C3E C4E -2.6(5)
C7E C2E C3E C4E 175.5(5)
Rh1 C2E C3E C4E -63.1(3)
C1E C2E C3E C8E -178.5(4)
C7E C2E C3E C8E -0.4(8)
Rh1 C2E C3E C8E 121.1(5)
C1E C2E C3E Rh1 60.4(3)
C7E C2E C3E Rh1 -121.5(5)
C2E C3E C4E C5E 3.2(5)
C8E C3E C4E C5E 179.0(4)
Rh1 C3E C4E C5E -59.3(3)
C2E C3E C4E C9E -177.2(4)
C8E C3E C4E C9E -1.5(8)
Rh1 C3E C4E C9E 120.2(5)
C2E C3E C4E Rh1 62.5(3)
C8E C3E C4E Rh1 -121.7(5)
C3E C4E C5E C1E -2.6(5)
C9E C4E C5E C1E 177.9(4)
Rh1 C4E C5E C1E -61.6(3)
C3E C4E C5E C10E -175.2(4)
C9E C4E C5E C10E 5.2(8)
Rh1 C4E C5E C10E 125.8(5)
C3E C4E C5E Rh1 59.0(3)
C9E C4E C5E Rh1 -120.6(5)
C2E C1E C5E C4E 0.9(5)
C6E C1E C5E C4E -177.7(4)
Rh1 C1E C5E C4E 62.1(3)
C2E C1E C5E C10E 173.6(4)
C6E C1E C5E C10E -5.0(7)
Rh1 C1E C5E C10E -125.2(5)
C2E C1E C5E Rh1 -61.2(3)
C6E C1E C5E Rh1 120.2(5)
C5A N1A N2A C3A -1.1(5)
Rh1 N1A N2A C3A 172.2(3)
C5A N1A N2A C1A 178.8(4)
Rh1 N1A N2A C1A -8.0(6)
N1A N2A C3A C4A 1.2(6)
C1A N2A C3A C4A -178.6(4)
N2A C3A C4A C5A -0.8(6)
N2A N1A C5A C4A 0.6(6)
Rh1 N1A C5A C4A -172.2(4)
C3A C4A C5A N1A 0.1(6)
C3A N2A C1A N3A' -122.9(5)
N1A N2A C1A N3A' 57.3(5)
C5A' N1A' N2A' N3A' 0.7(5)
C8 N1A' N2A' N3A' 174.5(4)
N1A' N2A' N3A' C4A' -0.8(5)
N1A' N2A' N3A' C1A 178.7(5)
N2A C1A N3A' C4A' -57.4(5)
N2A C1A N3A' N2A' 123.2(5)
N2A' N3A' C4A' C5A' 0.6(5)
C1A N3A' C4A' C5A' -179.0(4)
N2A' N3A' C4A' Rh1 -172.9(3)
C1A N3A' C4A' Rh1 7.6(6)
N3A' C4A' C5A' N1A' -0.1(5)
Rh1 C4A' C5A' N1A' 173.3(3)
N2A' N1A' C5A' C4A' -0.4(5)
C8 N1A' C5A' C4A' -174.7(4)
C6 C1 C2 C3 0.6(7)
C7 C1 C2 C3 -177.9(5)
C6 C1 C2 C8 -178.6(5)
C7 C1 C2 C8 2.9(8)
C1 C2 C3 C4 -0.7(8)
C8 C2 C3 C4 178.6(5)
C2 C3 C4 C5 -0.1(10)
C3 C4 C5 C6 1.0(10)
C4 C5 C6 C1 -1.0(10)
C2 C1 C6 C5 0.2(9)
C7 C1 C6 C5 178.8(5)
C2 C1 C7 N1B' -104.5(6)
C6 C1 C7 N1B' 77.0(6)
C5A' N1A' C8 C2 91.0(5)
N2A' N1A' C8 C2 -82.3(6)
C3 C2 C8 N1A' -60.3(6)
C1 C2 C8 N1A' 118.9(5)
C5F C1F C2F C3F 1.6(7)
C6F C1F C2F C3F 177.9(6)
Rh2 C1F C2F C3F -60.9(5)
C5F C1F C2F C7F -177.9(6)
C6F C1F C2F C7F -1.6(11)
Rh2 C1F C2F C7F 119.6(7)
C5F C1F C2F Rh2 62.5(4)
C6F C1F C2F Rh2 -121.2(7)
C1F C2F C3F C4F -0.5(7)
C7F C2F C3F C4F 179.0(6)
Rh2 C2F C3F C4F -61.8(4)
C1F C2F C3F C8F -175.7(6)
C7F C2F C3F C8F 3.8(11)
Rh2 C2F C3F C8F 123.0(7)
C1F C2F C3F Rh2 61.3(4)
C7F C2F C3F Rh2 -119.2(7)
C2F C3F C4F C5F -0.7(6)
C8F C3F C4F C5F 174.6(6)
Rh2 C3F C4F C5F -62.4(4)
C2F C3F C4F C9F -178.2(6)
C8F C3F C4F C9F -3.0(10)
Rh2 C3F C4F C9F 120.1(6)
C2F C3F C4F Rh2 61.7(4)
C8F C3F C4F Rh2 -123.1(7)
C3F C4F C5F C1F 1.7(6)
C9F C4F C5F C1F 179.3(5)
Rh2 C4F C5F C1F -59.7(4)
C3F C4F C5F C10F -176.6(6)
C9F C4F C5F C10F 0.9(9)
Rh2 C4F C5F C10F 122.0(6)
C3F C4F C5F Rh2 61.4(4)
C9F C4F C5F Rh2 -121.1(6)
C2F C1F C5F C4F -2.1(6)
C6F C1F C5F C4F -178.4(6)
Rh2 C1F C5F C4F 60.3(4)
C2F C1F C5F C10F 176.3(6)
C6F C1F C5F C10F 0.0(9)
Rh2 C1F C5F C10F -121.3(6)
C2F C1F C5F Rh2 -62.4(4)
C6F C1F C5F Rh2 121.2(6)
C5B N1B N2B C3B 0.6(5)
C1B N1B N2B C3B 178.8(4)
C5B N1B N2B Rh2 169.0(3)
C1B N1B N2B Rh2 -12.7(6)
N1B N2B C3B C4B -1.0(6)
Rh2 N2B C3B C4B -169.1(4)
N2B C3B C4B C5B 1.1(6)
N2B N1B C5B C4B 0.1(6)
C1B N1B C5B C4B -177.9(5)
C3B C4B C5B N1B -0.7(6)
C5B N1B C1B C4B' -123.6(5)
N2B N1B C1B C4B' 58.5(6)
C1 C7 N1B' N2B' 91.0(5)
C1 C7 N1B' C5B' -88.2(6)
C5B' N1B' N2B' N3B' -0.8(5)
C7 N1B' N2B' N3B' 179.9(4)
N1B' N2B' N3B' C4B' 1.1(5)
N1B' N2B' N3B' Rh2 177.7(3)
N2B' N3B' C4B' C5B' -1.0(5)
Rh2 N3B' C4B' C5B' -177.6(3)
N2B' N3B' C4B' C1B -179.8(4)
Rh2 N3B' C4B' C1B 3.6(6)
N1B C1B C4B' N3B' -53.9(6)
N1B C1B C4B' C5B' 127.7(6)
N2B' N1B' C5B' C4B' 0.2(5)
C7 N1B' C5B' C4B' 179.4(4)
N3B' C4B' C5B' N1B' 0.5(5)
C1B C4B' C5B' N1B' 179.1(5)
C21C B1C C11C C12C -152.9(4)
C41C B1C C11C C12C 86.9(5)
C31C B1C C11C C12C -31.1(6)
C21C B1C C11C C16C 37.2(5)
C41C B1C C11C C16C -83.0(5)
C31C B1C C11C C16C 159.0(4)
C16C C11C C12C C13C 1.6(6)
B1C C11C C12C C13C -168.4(4)
C11C C12C C13C C14C -1.5(7)
C11C C12C C13C C17C 178.8(4)
C12C C13C C14C C15C 0.6(8)
C17C C13C C14C C15C -179.7(4)
C13C C14C C15C C16C 0.1(8)
C13C C14C C15C C18C 174.7(4)
C14C C15C C16C C11C 0.2(8)
C18C C15C C16C C11C -174.3(4)
C12C C11C C16C C15C -1.0(7)
B1C C11C C16C C15C 169.7(4)
C14C C13C C17C F17A -91.8(5)
C12C C13C C17C F17A 87.9(5)
C14C C13C C17C F17B 148.2(4)
C12C C13C C17C F17B -32.1(5)
C14C C13C C17C F17C 28.2(5)
C12C C13C C17C F17C -152.1(4)
C16C C15C C18C F18A -20.7(5)
C14C C15C C18C F18A 164.8(4)
C16C C15C C18C F18B -140.7(4)
C14C C15C C18C F18B 44.8(5)
C16C C15C C18C F18C 99.3(5)
C14C C15C C18C F18C -75.2(5)
C41C B1C C21C C26C -9.2(6)
C31C B1C C21C C26C 110.1(4)
C11C B1C C21C C26C -126.3(4)
C41C B1C C21C C22C 170.2(4)
C31C B1C C21C C22C -70.4(5)
C11C B1C C21C C22C 53.2(5)
C26C C21C C22C C23C -1.3(6)
B1C C21C C22C C23C 179.2(4)
C21C C22C C23C C24C 1.4(6)
C21C C22C C23C C27C -178.5(3)
C22C C23C C24C C25C -0.5(6)
C27C C23C C24C C25C 179.4(3)
C23C C24C C25C C26C -0.4(6)
C23C C24C C25C C28C 178.7(4)
C22C C21C C26C C25C 0.4(6)
B1C C21C C26C C25C 179.8(4)
C24C C25C C26C C21C 0.5(6)
C28C C25C C26C C21C -178.6(4)
C22C C23C C27C F27A -60.4(4)
C24C C23C C27C F27A 119.6(3)
C22C C23C C27C F27C 59.6(4)
C24C C23C C27C F27C -120.4(3)
C22C C23C C27C F27B 179.6(3)
C24C C23C C27C F27B -0.4(4)
C24C C25C C28C F28E -33.8(9)
C26C C25C C28C F28E 145.4(8)
C24C C25C C28C F28H 30.5(10)
C26C C25C C28C F28H -150.4(9)
C24C C25C C28C F28G 156.8(8)
C26C C25C C28C F28G -24.1(9)
C24C C25C C28C F28A 120.6(7)
C26C C25C C28C F28A -60.2(7)
C24C C25C C28C F28F -157.3(8)
C26C C25C C28C F28F 21.9(9)
C24C C25C C28C F28C -118.7(7)
C26C C25C C28C F28C 60.4(8)
C24C C25C C28C F28I -87.8(8)
C26C C25C C28C F28I 91.3(8)
C24C C25C C28C F28D 87.1(8)
C26C C25C C28C F28D -93.8(8)
C24C C25C C28C F28B 0.8(8)
C26C C25C C28C F28B 179.9(6)
C21C B1C C31C C32C 10.3(6)
C41C B1C C31C C32C 132.0(4)
C11C B1C C31C C32C -110.7(4)
C21C B1C C31C C36C -168.6(4)
C41C B1C C31C C36C -46.9(5)
C11C B1C C31C C36C 70.5(5)
C36C C31C C32C C33C -1.9(6)
B1C C31C C32C C33C 179.2(4)
C31C C32C C33C C34C 0.6(7)
C31C C32C C33C C37C -180.0(4)
C32C C33C C34C C35C 0.5(7)
C37C C33C C34C C35C -178.8(5)
C33C C34C C35C C36C -0.3(8)
C33C C34C C35C C38C 178.3(4)
C34C C35C C36C C31C -1.1(8)
C38C C35C C36C C31C -179.8(4)
C32C C31C C36C C35C 2.1(7)
B1C C31C C36C C35C -179.0(4)
C34C C33C C37C F37F 29(3)
C32C C33C C37C F37F -150(3)
C34C C33C C37C F37E 153(2)
C32C C33C C37C F37E -27(2)
C34C C33C C37C F37D -90(2)
C32C C33C C37C F37D 90(2)
C34C C33C C37C F37A -27.7(8)
C32C C33C C37C F37A 152.9(6)
C34C C33C C37C F37C 91.6(7)
C32C C33C C37C F37C -87.8(6)
C34C C33C C37C F37B -150.0(6)
C32C C33C C37C F37B 30.6(8)
C34C C35C C38C F38C 16.2(5)
C36C C35C C38C F38C -165.1(4)
C34C C35C C38C F38A -103.8(5)
C36C C35C C38C F38A 74.9(5)
C34C C35C C38C F38B 136.2(5)
C36C C35C C38C F38B -45.1(5)
C21C B1C C41C C46C -104.9(5)
C31C B1C C41C C46C 134.5(4)
C11C B1C C41C C46C 13.2(6)
C21C B1C C41C C42C 76.1(5)
C31C B1C C41C C42C -44.5(5)
C11C B1C C41C C42C -165.8(4)
C46C C41C C42C C43C -0.8(7)
B1C C41C C42C C43C 178.3(4)
C41C C42C C43C C44C -0.1(7)
C41C C42C C43C C47C -165.3(6)
C41C C42C C43C C47' 173.6(5)
C42C C43C C44C C45C 0.0(7)
C47C C43C C44C C45C 166.3(6)
C47' C43C C44C C45C -173.5(5)
C43C C44C C45C C46C 1.0(7)
C43C C44C C45C C48C -179.7(4)
C44C C45C C46C C41C -2.0(7)
C48C C45C C46C C41C 178.7(4)
C42C C41C C46C C45C 1.8(6)
B1C C41C C46C C45C -177.3(4)
C44C C43C C47C F47E -113.3(17)
C42C C43C C47C F47E 52.7(19)
C47' C43C C47C F47E 133(3)
C44C C43C C47C F47G 31.8(14)
C42C C43C C47C F47G -162.1(11)
C47' C43C C47C F47G -81.9(19)
C44C C43C C47C F47A -67.0(11)
C42C C43C C47C F47A 99.1(10)
C47' C43C C47C F47A 179(2)
C44C C43C C47C F47B 59.2(11)
C42C C43C C47C F47B -134.7(9)
C47' C43C C47C F47B -54.5(16)
C44C C43C C47C F47C 167.5(8)
C42C C43C C47C F47C -26.4(12)
C47' C43C C47C F47C 53.8(15)
C44C C43C C47C F47H -164.0(8)
C42C C43C C47C F47H 2.0(12)
C47' C43C C47C F47H 82.3(18)
C44C C43C C47C F47D 43.9(10)
C42C C43C C47C F47D -150.0(7)
C47' C43C C47C F47D -69.8(17)
C44C C43C C47C F47F 133.5(7)
C42C C43C C47C F47F -60.4(9)
C47' C43C C47C F47F 19.8(14)
C44C C43C C47' F47B 15.3(12)
C42C C43C C47' F47B -158.4(9)
C47C C43C C47' F47B 91.3(19)
C44C C43C C47' F47C -169.1(8)
C42C C43C C47' F47C 17.2(10)
C47C C43C C47' F47C -93.2(19)
C44C C43C C47' F47F 136.4(9)
C42C C43C C47' F47F -37.3(11)
C47C C43C C47' F47F -148(2)
C44C C43C C47' F47G -13.9(12)
C42C C43C C47' F47G 172.4(9)
C47C C43C C47' F47G 62.0(18)
C44C C43C C47' F47E -100.6(8)
C42C C43C C47' F47E 85.7(8)
C47C C43C C47' F47E -24.7(17)
C44C C43C C47' F47D 7.5(9)
C42C C43C C47' F47D -166.2(6)
C47C C43C C47' F47D 83.4(19)
C44C C43C C47' F47H -144.3(6)
C42C C43C C47' F47H 42.0(8)
C47C C43C C47' F47H -68.4(17)
C44C C43C C47' F47I 110.9(7)
C42C C43C C47' F47I -62.9(8)
C47C C43C C47' F47I -173(2)
C44C C43C C47' F47A -76.3(6)
C42C C43C C47' F47A 109.9(5)
C47C C43C C47' F47A -0.4(16)
F47E C47C F47A C47' -56(5)
F47G C47C F47A C47' 58(5)
F47B C47C F47A C47' 51(4)
F47C C47C F47A C47' -50(4)
F47H C47C F47A C47' -63(5)
C43C C47C F47A C47' -178(100)
F47D C47C F47A C47' 66(5)
F47F C47C F47A C47' -28(4)
F47B C47' F47A C47C -121(5)
F47C C47' F47A C47C 122(5)
F47F C47' F47A C47C 143(5)
F47G C47' F47A C47C -115(5)
F47E C47' F47A C47C 118(5)
F47D C47' F47A C47C -107(5)
F47H C47' F47A C47C 111(5)
F47I C47' F47A C47C 166(6)
C43C C47' F47A C47C 1(5)
F47C C47' F47B C47C 107(3)
F47F C47' F47B C47C 150(3)
F47G C47' F47B C47C 7(4)
F47E C47' F47B C47C 40(2)
F47D C47' F47B C47C -48(4)
F47H C47' F47B C47C 79(2)
F47I C47' F47B C47C 172(3)
C43C C47' F47B C47C -77(3)
F47A C47' F47B C47C 17(2)
F47E C47C F47B C47' -115(3)
F47G C47C F47B C47' -173(4)
F47A C47C F47B C47' -156(3)
F47C C47C F47B C47' -48(2)
F47H C47C F47B C47' -66(2)
C43C C47C F47B C47' 71(2)
F47D C47C F47B C47' 137(4)
F47F C47C F47B C47' -23(2)
F47B C47' F47C C47C -106(3)
F47F C47' F47C C47C -176(3)
F47G C47' F47C C47C -77(2)
F47E C47' F47C C47C -15(2)
F47D C47' F47C C47C -98(3)
F47H C47' F47C C47C 8(3)
F47I C47' F47C C47C -178(3)
C43C C47' F47C C47C 78(3)
F47A C47' F47C C47C -17(2)
F47E C47C F47C C47' 160(3)
F47G C47C F47C C47' 70(2)
F47A C47C F47C C47' 156(3)
F47B C47C F47C C47' 48(2)
F47H C47C F47C C47' -172(3)
C43C C47C F47C C47' -71(2)
F47D C47C F47C C47' 50(2)
F47F C47C F47C C47' 4(3)
F47B C47' F47D C47C 133(4)
F47C C47' F47D C47C 103(3)
F47F C47' F47D C47C 152(3)
F47G C47' F47D C47C 41(4)
F47E C47' F47D C47C 38(2)
F47H C47' F47D C47C 70(2)
F47I C47' F47D C47C 173(3)
C43C C47' F47D C47C -73(3)
F47A C47' F47D C47C 19(2)
F47E C47C F47D C47' -118(3)
F47G C47C F47D C47' -131(4)
F47A C47C F47D C47' -154(3)
F47B C47C F47D C47' -38(4)
F47C C47C F47D C47' -43(2)
F47H C47C F47D C47' -66(2)
C43C C47C F47D C47' 81(3)
F47F C47C F47D C47' -19(2)
F47G C47C F47E C47' 89(3)
F47A C47C F47E C47' 153(3)
F47B C47C F47E C47' 67(3)
F47C C47C F47E C47' -20(3)
F47H C47C F47E C47' -37(3)
C43C C47C F47E C47' -120(4)
F47D C47C F47E C47' 84(3)
F47F C47C F47E C47' -7(2)
F47B C47' F47E C47C -89(3)
F47C C47' F47E C47C 156(3)
F47F C47' F47E C47C 171(4)
F47G C47' F47E C47C -75(3)
F47D C47' F47E C47C -74(3)
F47H C47' F47E C47C 142(3)
F47I C47' F47E C47C 178(4)
C43C C47' F47E C47C 39(3)
F47A C47' F47E C47C -28(3)
F47B C47' F47F C47C -116(5)
F47C C47' F47F C47C 7(5)
F47G C47' F47F C47C -99(5)
F47E C47' F47F C47C -11(4)
F47D C47' F47F C47C -121(5)
F47H C47' F47F C47C 9(5)
F47I C47' F47F C47C -178(5)
C43C C47' F47F C47C 111(5)
F47A C47' F47F C47C -22(4)
F47E C47C F47F C47' 166(6)
F47G C47C F47F C47' 68(5)
F47A C47C F47F C47' 149(6)
F47B C47C F47F C47' 56(5)
F47C C47C F47F C47' -172(5)
F47H C47C F47F C47' -170(5)
C43C C47C F47F C47' -57(5)
F47D C47C F47F C47' 50(5)
F47E C47C F47G C47' -122(3)
F47A C47C F47G C47' -157(3)
F47B C47C F47G C47' 6(4)
F47C C47C F47G C47' -54(2)
F47H C47C F47G C47' -80(2)
C43C C47C F47G C47' 83(2)
F47D C47C F47G C47' 46(4)
F47F C47C F47G C47' -22.2(19)
F47B C47' F47G C47C -173(4)
F47C C47' F47G C47C 93(2)
F47F C47' F47G C47C 145(3)
F47E C47' F47G C47C 40(2)
F47D C47' F47G C47C -136(4)
F47H C47' F47G C47C 66(2)
F47I C47' F47G C47C 172(3)
C43C C47' F47G C47C -62(2)
F47A C47' F47G C47C 19(2)
F47E C47C F47H C47' 149(3)
F47G C47C F47H C47' 81(2)
F47A C47C F47H C47' 156(3)
F47B C47C F47H C47' 52(2)
F47C C47C F47H C47' 7(3)
C43C C47C F47H C47' -84(2)
F47D C47C F47H C47' 60(2)
F47F C47C F47H C47' 4(2)
F47B C47' F47H C47C -92(2)
F47C C47' F47H C47C -172(3)
F47F C47' F47H C47C -175(3)
F47G C47' F47H C47C -64(2)
F47E C47' F47H C47C -24(2)
F47D C47' F47H C47C -75(2)
F47I C47' F47H C47C -178(3)
C43C C47' F47H C47C 67(2)
F47A C47' F47H C47C -19(2)
C44C C45C C48C F48D -179.5(13)
C46C C45C C48C F48D -0.2(14)
C44C C45C C48C F48E 55.8(14)
C46C C45C C48C F48E -124.9(14)
C44C C45C C48C F48F -57.8(15)
C46C C45C C48C F48F 121.6(15)
C44C C45C C48C F48A -104.8(6)
C46C C45C C48C F48A 74.5(6)
C44C C45C C48C F48C 18.6(7)
C46C C45C C48C F48C -162.1(5)
C44C C45C C48C F48B 136.8(5)
C46C C45C C48C F48B -43.9(6)
C41D B1D C11D C16D -142.3(4)
C21D B1D C11D C16D -21.2(5)
C31D B1D C11D C16D 99.6(4)
C41D B1D C11D C12D 40.0(5)
C21D B1D C11D C12D 161.0(4)
C31D B1D C11D C12D -78.2(5)
C16D C11D C12D C13D -0.4(7)
B1D C11D C12D C13D 177.5(4)
C11D C12D C13D C14D 0.8(8)
C11D C12D C13D C17D 179.1(4)
C12D C13D C14D C15D -0.6(8)
C17D C13D C14D C15D -178.9(4)
C13D C14D C15D C16D 0.1(7)
C13D C14D C15D C18D -179.7(4)
C14D C15D C16D C11D 0.3(7)
C18D C15D C16D C11D -180.0(3)
C12D C11D C16D C15D -0.1(6)
B1D C11D C16D C15D -178.0(4)
C14D C13D C17D F17D -128.0(4)
C12D C13D C17D F17D 53.7(5)
C14D C13D C17D F17F -8.0(5)
C12D C13D C17D F17F 173.7(4)
C14D C13D C17D F17E 112.0(5)
C12D C13D C17D F17E -66.3(5)
C14D C15D C18D F18E 57.5(4)
C16D C15D C18D F18E -122.2(4)
C14D C15D C18D F18F -62.5(4)
C16D C15D C18D F18F 117.8(4)
C14D C15D C18D F18D 177.5(3)
C16D C15D C18D F18D -2.2(4)
C41D B1D C21D C26D 20.7(5)
C11D B1D C21D C26D -101.4(4)
C31D B1D C21D C26D 137.4(4)
C41D B1D C21D C22D -160.5(3)
C11D B1D C21D C22D 77.3(4)
C31D B1D C21D C22D -43.9(5)
C26D C21D C22D C23D -0.9(6)
B1D C21D C22D C23D -179.7(4)
C21D C22D C23D C24D 0.5(6)
C21D C22D C23D C27D 179.8(3)
C22D C23D C24D C25D -0.1(6)
C27D C23D C24D C25D -179.4(3)
C23D C24D C25D C26D 0.3(6)
C23D C24D C25D C28D -179.8(3)
C24D C25D C26D C21D -0.7(7)
C28D C25D C26D C21D 179.4(3)
C22D C21D C26D C25D 1.0(6)
B1D C21D C26D C25D 179.8(4)
C22D C23D C27D F27L 50.3(4)
C24D C23D C27D F27L -130.4(3)
C22D C23D C27D F27J -69.7(4)
C24D C23D C27D F27J 109.6(3)
C22D C23D C27D F27K 170.3(3)
C24D C23D C27D F27K -10.4(4)
C24D C25D C28D F28L 19.0(4)
C26D C25D C28D F28L -161.1(3)
C24D C25D C28D F28J -101.0(4)
C26D C25D C28D F28J 78.9(4)
C24D C25D C28D F28K 139.0(4)
C26D C25D C28D F28K -41.1(4)
C41D B1D C31D C32D 84.2(5)
C21D B1D C31D C32D -34.0(5)
C11D B1D C31D C32D -154.9(4)
C41D B1D C31D C36D -87.0(4)
C21D B1D C31D C36D 154.8(4)
C11D B1D C31D C36D 33.9(5)
C36D C31D C32D C33D 1.0(6)
B1D C31D C32D C33D -170.8(4)
C31D C32D C33D C34D -0.2(8)
C31D C32D C33D C37E 170.9(6)
C31D C32D C33D C37D -174.7(5)
C37E C33D C34D C35D -172.6(6)
C32D C33D C34D C35D -0.7(8)
C37D C33D C34D C35D 173.1(6)
C33D C34D C35D C36D 0.7(7)
C33D C34D C35D C38D 179.9(5)
C34D C35D C36D C31D 0.2(7)
C38D C35D C36D C31D -179.0(5)
C32D C31D C36D C35D -1.0(6)
B1D C31D C36D C35D 170.6(4)
C34D C33D C37D F37M 144.8(9)
C37E C33D C37D F37M 93(2)
C32D C33D C37D F37M -41.1(12)
C34D C33D C37D F37O -47.2(11)
C37E C33D C37D F37O -99(2)
C32D C33D C37D F37O 127.0(8)
C34D C33D C37D F37L -129.8(9)
C37E C33D C37D F37L 178(3)
C32D C33D C37D F37L 44.3(10)
C34D C33D C37D F37K 1.5(13)
C37E C33D C37D F37K -51(2)
C32D C33D C37D F37K 175.7(10)
C34D C33D C37D F37J 118.2(8)
C37E C33D C37D F37J 66(2)
C32D C33D C37D F37J -67.7(8)
C34D C33D C37D F37N 43.7(8)
C37E C33D C37D F37N -8.4(19)
C32D C33D C37D F37N -142.1(5)
C34D C33D C37E F37K -35.9(16)
C32D C33D C37E F37K 152.5(13)
C37D C33D C37E F37K 99(3)
C34D C33D C37E F37N 32.4(11)
C32D C33D C37E F37N -139.2(8)
C37D C33D C37E F37N 167(3)
C34D C33D C37E F37M 167.4(8)
C32D C33D C37E F37M -4.2(13)
C37D C33D C37E F37M -57.5(19)
C34D C33D C37E F37J 135.6(8)
C32D C33D C37E F37J -36.0(11)
C37D C33D C37E F37J -89(2)
C34D C33D C37E F37O -78.8(8)
C32D C33D C37E F37O 109.6(8)
C37D C33D C37E F37O 56.3(19)
C34D C33D C37E F37L -136.4(6)
C32D C33D C37E F37L 52.0(9)
C37D C33D C37E F37L -1.3(18)
F37K C37E F37J C37D -79(2)
F37N C37E F37J C37D -128(3)
F37M C37E F37J C37D 8(3)
C33D C37E F37J C37D 108(3)
F37O C37E F37J C37D -32.2(19)
F37L C37E F37J C37D 7(2)
F37M C37D F37J C37E -171(3)
F37O C37D F37J C37E 106(3)
F37L C37D F37J C37E -170(3)
F37K C37D F37J C37E 67(2)
C33D C37D F37J C37E -48(2)
F37N C37D F37J C37E 40(2)
F37N C37E F37K C37D 144(2)
F37M C37E F37K C37D 47(2)
F37J C37E F37K C37D 77(2)
C33D C37E F37K C37D -111(3)
F37O C37E F37K C37D -37(2)
F37L C37E F37K C37D -4(2)
F37M C37D F37K C37E -99(2)
F37O C37D F37K C37E 139(3)
F37L C37D F37K C37E 173(3)
F37J C37D F37K C37E -70(2)
C33D C37D F37K C37E 40(2)
F37N C37D F37K C37E -33(2)
F37M C37D F37L C37E 102(14)
F37O C37D F37L C37E -113(14)
F37K C37D F37L C37E -138(15)
F37J C37D F37L C37E 101(14)
C33D C37D F37L C37E -9(14)
F37N C37D F37L C37E -176(100)
F37K C37E F37L C37D 39(14)
F37N C37E F37L C37D 3(14)
F37M C37E F37L C37D -76(14)
F37J C37E F37L C37D -76(14)
C33D C37E F37L C37D 170(15)
F37O C37E F37L C37D 65(14)
F37O C37D F37M C37E 139(4)
F37L C37D F37M C37E -170(3)
F37K C37D F37M C37E 81(3)
F37J C37D F37M C37E 9(3)
C33D C37D F37M C37E -57(3)
F37N C37D F37M C37E 40(2)
F37K C37E F37M C37D -66(3)
F37N C37E F37M C37D -124(3)
F37J C37E F37M C37D -171(3)
C33D C37E F37M C37D 96(3)
F37O C37E F37M C37D -23(2)
F37L C37E F37M C37D 9(3)
F37K C37E F37N C37D -47(3)
F37M C37E F37N C37D 56(3)
F37J C37E F37N C37D 76(3)
C33D C37E F37N C37D -165(3)
F37O C37E F37N C37D -47(2)
F37L C37E F37N C37D 0(2)
F37M C37D F37N C37E -106(3)
F37O C37D F37N C37E 119(3)
F37L C37D F37N C37E 179(100)
F37K C37D F37N C37E 125(3)
F37J C37D F37N C37E -91(3)
C33D C37D F37N C37E 11(2)
F37M C37D F37O C37E -139(4)
F37L C37D F37O C37E 171(3)
F37K C37D F37O C37E -42(3)
F37J C37D F37O C37E -97(3)
C33D C37D F37O C37E 56(3)
F37N C37D F37O C37E -36(2)
F37K C37E F37O C37D 131(3)
F37N C37E F37O C37D 132(3)
F37M C37E F37O C37D 23(2)
F37J C37E F37O C37D 41(2)
C33D C37E F37O C37D -101(3)
F37L C37E F37O C37D -8(3)
C34D C35D C38D F38M 124.2(12)
C36D C35D C38D F38M -56.7(13)
C34D C35D C38D F38R -152.2(8)
C36D C35D C38D F38R 27.0(9)
C34D C35D C38D F38K 62.7(11)
C36D C35D C38D F38K -118.2(10)
C34D C35D C38D F38L -61.2(11)
C36D C35D C38D F38L 118.0(10)
C34D C35D C38D F38N 4.8(11)
C36D C35D C38D F38N -176.0(9)
C34D C35D C38D F38Q -23.3(9)
C36D C35D C38D F38Q 155.9(7)
C34D C35D C38D F38O -108.0(8)
C36D C35D C38D F38O 71.2(9)
C34D C35D C38D F38J 174.0(6)
C36D C35D C38D F38J -6.9(9)
C34D C35D C38D F38P 89.1(7)
C36D C35D C38D F38P -91.7(7)
C21D B1D C41D C42D 89.8(4)
C11D B1D C41D C42D -148.9(4)
C31D B1D C41D C42D -28.6(5)
C21D B1D C41D C46D -87.2(4)
C11D B1D C41D C46D 34.1(5)
C31D B1D C41D C46D 154.4(4)
C46D C41D C42D C43D -0.7(6)
B1D C41D C42D C43D -177.9(4)
C41D C42D C43D C44D -0.2(7)
C41D C42D C43D C47D -176.4(3)
C42D C43D C44D C45D 0.4(7)
C47D C43D C44D C45D 176.6(4)
C43D C44D C45D C46D 0.1(7)
C43D C44D C45D C48D -179.0(4)
C44D C45D C46D C41D -1.1(7)
C48D C45D C46D C41D 178.1(4)
C42D C41D C46D C45D 1.3(6)
B1D C41D C46D C45D 178.4(4)
C44D C43D C47D F47J 11.6(5)
C42D C43D C47D F47J -172.2(3)
C44D C43D C47D F47L 131.6(4)
C42D C43D C47D F47L -52.2(4)
C44D C43D C47D F47K -108.4(4)
C42D C43D C47D F47K 67.8(4)
C44D C45D C48D F48K -9.8(5)
C46D C45D C48D F48K 171.1(4)
C44D C45D C48D F48J 110.2(4)
C46D C45D C48D F48J -68.9(4)
C44D C45D C48D F48L -129.8(4)
C46D C45D C48D F48L 51.1(5)
